data_2236642
loop_
_publ_author_name
'Bratko, Ielyzaveta'
'Mallet-Ladeira, Sonia'
'Saffon, Nathalie'
'Teuma, Emmanuelle'
'G\'omez, Montserrat'

_publ_section_title
;
 Tris(\h^5^-cyclopentadienyl)-tris[\h^6^-[9,10-dihydroanthracene-9,10-<i>endo</i>-3',4'-(<i>N</i>-benzyl)pyrrolidine]]triruthenium(II)
 tris(hexafluorophosphate) acetone disolvate
;
_journal_coeditor_code SU2499
_journal_issue 10
_journal_name_full 'Acta Crystallographica Section E'
_journal_page_first m1313
_journal_page_last m1314
_journal_paper_doi 10.1107/S1600536812040652
_journal_volume 68
_journal_year 2012
_chemical_formula_iupac '[Ru3 (C25 H23 N) (C5 H5)3] , 3P F6 , 2C3 H6 O]'
_chemical_formula_moiety 'C40 H38 N Ru3, 3(F6 P), 2(C3 H6 O)'
_chemical_formula_sum 'C46 H50 F18 N O2 P3 Ru3'
_chemical_formula_weight 1386.99
_chemical_name_common
;
Tris(\h^5^-cyclopentadienyl)-[(tris-\h^6^)-(9,10-dihydroanthracene-9,10-endo-\
3',4'-(<i>N</i>-benzyl)-pyrrolidine)]-triruthenium(II)
tris(hexafluorophosphate)
;
_chemical_name_systematic
;
Tris(\h^5^-cyclopentadienyl)-tris[\h^6^-[9,10-dihydroanthracene-9,10-
<i>endo</i>-3',4'-(<i>N</i>-benzyl)pyrrolidine]]triruthenium(II)
tris(hexafluorophosphate) acteone disolvate
;
_space_group_IT_number 14
_symmetry_cell_setting monoclinic
_symmetry_space_group_name_Hall '-P 2yn'
_symmetry_space_group_name_H-M 'P 1 21/n 1'
_atom_sites_solution_hydrogens geom
_atom_sites_solution_primary direct
_atom_sites_solution_secondary difmap
_audit_creation_method SHELXL97
_cell_angle_alpha 90.00
_cell_angle_beta 105.038(3)
_cell_angle_gamma 90.00
_cell_formula_units_Z 4
_cell_length_a 9.6054(7)
_cell_length_b 36.567(2)
_cell_length_c 14.4207(10)
_cell_measurement_reflns_used 9276
_cell_measurement_temperature 193(2)
_cell_measurement_theta_max 23.90
_cell_measurement_theta_min 2.46
_cell_volume 4891.7(6)
_computing_cell_refinement 'APEX2 and SAINT (Bruker, 2008)'
_computing_data_collection 'APEX2 (Bruker, 2008)'
_computing_data_reduction 'SAINT (Bruker, 2008)'
_computing_molecular_graphics 'SHELXTL (Sheldrick, 2008)'
_computing_publication_material 'publCIF (Westrip, 2010)'
_computing_structure_refinement 'SHELXL97 (Sheldrick, 2008)'
_computing_structure_solution 'SHELXS97 (Sheldrick, 2008)'
_diffrn_ambient_temperature 193(2)
_diffrn_measured_fraction_theta_full 0.986
_diffrn_measured_fraction_theta_max 0.986
_diffrn_measurement_device_type 'Bruker Kappa APEXII CCD Quazar'
_diffrn_measurement_method '\f and \w'
_diffrn_radiation_monochromator graphite
_diffrn_radiation_source 'fine-focus sealed tube'
_diffrn_radiation_type MoK\a
_diffrn_radiation_wavelength 0.71073
_diffrn_reflns_av_R_equivalents 0.0833
_diffrn_reflns_av_sigmaI/netI 0.0884
_diffrn_reflns_limit_h_max 12
_diffrn_reflns_limit_h_min -12
_diffrn_reflns_limit_k_max 48
_diffrn_reflns_limit_k_min -46
_diffrn_reflns_limit_l_max 19
_diffrn_reflns_limit_l_min -18
_diffrn_reflns_number 75190
_diffrn_reflns_theta_full 28.28
_diffrn_reflns_theta_max 28.28
_diffrn_reflns_theta_min 2.67
_exptl_absorpt_coefficient_mu 1.122
_exptl_absorpt_correction_T_max 0.9779
_exptl_absorpt_correction_T_min 0.8409
_exptl_absorpt_correction_type multi-scan
_exptl_absorpt_process_details '(SADABS; Bruker 2008)'
_exptl_crystal_colour colourless
_exptl_crystal_density_diffrn 1.883
_exptl_crystal_density_method 'not measured'
_exptl_crystal_description needle
_exptl_crystal_F_000 2752
_exptl_crystal_size_max 0.16
_exptl_crystal_size_mid 0.02
_exptl_crystal_size_min 0.02
_refine_diff_density_max 0.700
_refine_diff_density_min -0.765
_refine_ls_extinction_method none
_refine_ls_goodness_of_fit_ref 1.008
_refine_ls_hydrogen_treatment constr
_refine_ls_matrix_type full
_refine_ls_number_parameters 871
_refine_ls_number_reflns 11960
_refine_ls_number_restraints 738
_refine_ls_restrained_S_all 1.019
_refine_ls_R_factor_all 0.0999
_refine_ls_R_factor_gt 0.0468
_refine_ls_shift/su_max 0.002
_refine_ls_shift/su_mean 0.000
_refine_ls_structure_factor_coef Fsqd
_refine_ls_weighting_details 'calc w = 1/[\s^2^(Fo^2^)+(0.0298P)^2^+6.3280P] where P=(Fo^2^+2Fc^2^)/3'
_refine_ls_weighting_scheme calc
_refine_ls_wR_factor_gt 0.0793
_refine_ls_wR_factor_ref 0.0934
_reflns_number_gt 7646
_reflns_number_total 11960
_reflns_threshold_expression I>2\s(I)
_cod_data_source_file su2499.cif
_cod_data_source_block I
_cod_original_cell_volume 4891.6(6)
_cod_original_sg_symbol_H-M 'P 21/n'
_cod_database_code 2236642
_cod_database_fobs_code 2236642

loop_
_symmetry_equiv_pos_site_id
_symmetry_equiv_pos_as_xyz
1 x,y,z
2 1/2-x,1/2+y,1/2-z
3 -x,-y,-z
4 1/2+x,1/2-y,1/2+z

loop_
_atom_site_aniso_label
_atom_site_aniso_U_11
_atom_site_aniso_U_22
_atom_site_aniso_U_33
_atom_site_aniso_U_12
_atom_site_aniso_U_13
_atom_site_aniso_U_23
Ru1 0.0267(2) 0.0254(2) 0.0182(2) 0.0005(2) 0.00470(10) -0.00100(10)
Ru2 0.0226(2) 0.0200(2) 0.0229(2) 0.00270(10) 0.00730(10) -0.00010(10)
Ru3 0.0363(2) 0.0283(2) 0.0252(2) 0.0004(2) 0.0082(2) -0.0074(2)
N1 0.028(2) 0.0276(18) 0.0170(17) -0.0015(16) 0.0086(15) -0.0051(14)
C1 0.032(3) 0.030(2) 0.030(3) 0.007(2) 0.001(2) -0.0070(19)
C2 0.053(3) 0.035(3) 0.021(2) 0.004(2) 0.003(2) 0.0002(19)
C3 0.055(4) 0.037(3) 0.027(3) -0.001(2) 0.015(2) -0.002(2)
C4 0.036(3) 0.026(2) 0.030(2) 0.001(2) 0.017(2) -0.0024(18)
C5 0.019(2) 0.024(2) 0.021(2) -0.0011(17) 0.0021(17) 0.0009(17)
C6 0.030(3) 0.022(2) 0.026(2) -0.0011(18) 0.0043(19) -0.0021(17)
C7 0.039(3) 0.025(2) 0.019(2) 0.0076(19) 0.010(2) -0.0058(17)
C8 0.024(2) 0.023(2) 0.021(2) 0.0038(17) 0.0083(18) 0.0000(16)
C9 0.017(2) 0.022(2) 0.020(2) -0.0017(17) 0.0035(17) -0.0045(16)
C10 0.025(2) 0.024(2) 0.019(2) 0.0016(18) 0.0034(18) -0.0026(17)
C11 0.032(3) 0.016(2) 0.024(2) 0.0007(18) 0.008(2) -0.0039(16)
C12 0.022(2) 0.018(2) 0.0130(19) 0.0026(16) 0.0043(17) 0.0024(15)
C13 0.022(2) 0.022(2) 0.014(2) 0.0015(17) 0.0020(17) 0.0009(16)
C14 0.025(2) 0.018(2) 0.020(2) 0.0052(17) 0.0031(18) -0.0040(16)
C15 0.027(2) 0.019(2) 0.020(2) -0.0035(17) 0.0053(18) -0.0034(16)
C16 0.026(2) 0.018(2) 0.025(2) 0.0018(17) 0.0066(19) -0.0016(17)
C17 0.027(2) 0.031(2) 0.025(2) 0.0036(19) 0.0083(19) 0.0004(18)
C18 0.032(3) 0.027(2) 0.024(2) -0.0031(19) 0.011(2) -0.0006(18)
C19 0.041(3) 0.033(2) 0.026(2) -0.009(2) 0.014(2) -0.0046(19)
C20 0.033(3) 0.032(2) 0.023(2) 0.003(2) 0.011(2) -0.0035(18)
C21 0.045(3) 0.044(3) 0.026(2) -0.007(2) 0.021(2) -0.008(2)
C22 0.040(3) 0.048(3) 0.054(3) -0.014(2) 0.029(3) -0.013(3)
C23 0.027(3) 0.057(3) 0.046(3) 0.002(2) 0.004(2) -0.022(3)
C24 0.040(3) 0.045(3) 0.036(3) 0.021(3) 0.002(2) -0.008(2)
C25 0.039(3) 0.025(2) 0.030(3) 0.011(2) 0.008(2) -0.0041(19)
C26 0.047(3) 0.044(3) 0.037(3) 0.020(3) 0.003(3) 0.005(2)
C27 0.023(3) 0.033(3) 0.051(3) 0.006(2) 0.006(2) -0.013(2)
C28 0.041(3) 0.033(3) 0.037(3) 0.009(2) 0.020(2) -0.001(2)
C29 0.035(3) 0.031(3) 0.036(3) 0.010(2) 0.007(2) -0.007(2)
C30 0.049(3) 0.025(2) 0.049(3) 0.004(2) 0.014(3) 0.000(2)
C31 0.050(3) 0.028(2) 0.024(2) 0.002(2) 0.003(2) 0.0081(19)
C32 0.033(3) 0.037(3) 0.033(3) 0.012(2) 0.009(2) 0.018(2)
C33 0.046(3) 0.025(2) 0.041(3) 0.006(2) 0.017(2) 0.009(2)
C34 0.039(3) 0.041(3) 0.040(3) -0.001(2) 0.020(2) 0.015(2)
C35 0.044(3) 0.042(3) 0.027(2) 0.014(2) 0.020(2) 0.009(2)
C36 0.050(5) 0.021(3) 0.035(3) -0.002(4) 0.015(3) -0.005(3)
C37 0.046(4) 0.022(3) 0.036(4) 0.005(3) 0.013(3) -0.008(3)
C38 0.050(5) 0.034(3) 0.032(4) 0.003(4) 0.006(3) -0.013(3)
C39 0.046(4) 0.039(3) 0.047(4) -0.009(4) 0.009(4) -0.018(4)
C40 0.046(4) 0.030(3) 0.047(5) -0.007(4) 0.014(4) -0.012(4)
C36' 0.050(6) 0.026(5) 0.038(5) -0.003(6) 0.013(5) -0.007(5)
C37' 0.048(5) 0.027(5) 0.039(6) 0.002(5) 0.010(5) -0.008(5)
C38' 0.048(5) 0.030(5) 0.040(5) 0.001(5) 0.014(5) -0.013(5)
C39' 0.050(6) 0.036(5) 0.035(5) -0.008(5) 0.015(5) -0.018(5)
C40' 0.046(5) 0.032(5) 0.037(6) -0.008(5) 0.014(5) -0.012(6)
P1 0.0246(14) 0.0324(13) 0.0265(13) -0.0016(12) 0.0008(11) 0.0006(12)
F1 0.038(3) 0.074(5) 0.045(3) 0.011(3) -0.011(2) 0.008(3)
F2 0.028(3) 0.058(4) 0.036(3) 0.003(2) -0.003(2) 0.006(3)
F3 0.046(3) 0.155(6) 0.033(2) -0.024(4) 0.0078(19) 0.021(3)
F4 0.064(3) 0.049(2) 0.082(4) -0.003(2) -0.004(3) -0.028(3)
F5 0.041(3) 0.104(4) 0.038(2) 0.001(3) 0.0158(19) 0.012(3)
F6 0.104(4) 0.027(2) 0.086(4) -0.003(2) -0.031(3) -0.002(2)
P2 0.0248(6) 0.0338(6) 0.0255(6) 0.0025(5) 0.0078(5) 0.0078(5)
F7 0.0492(18) 0.0548(18) 0.0438(17) 0.0218(14) 0.0188(14) 0.0107(14)
F8 0.0517(19) 0.0462(17) 0.0535(18) 0.0212(14) 0.0255(15) 0.0119(14)
F9 0.0493(19) 0.077(2) 0.0269(14) 0.0233(16) 0.0144(13) 0.0212(14)
F10 0.0394(17) 0.0513(18) 0.0562(19) -0.0142(14) -0.0039(15) 0.0106(14)
F11 0.0344(16) 0.0637(18) 0.0249(14) 0.0029(13) 0.0065(12) 0.0096(12)
F12 0.0465(19) 0.0540(18) 0.069(2) -0.0229(15) 0.0113(16) 0.0123(15)
P3 0.058(2) 0.032(2) 0.052(2) -0.0043(18) 0.0259(19) -0.0014(19)
F13 0.099(5) 0.085(5) 0.090(6) -0.043(4) 0.056(5) -0.023(4)
F14 0.071(4) 0.051(4) 0.075(6) -0.020(3) 0.016(4) 0.002(4)
F15 0.097(4) 0.079(4) 0.128(6) 0.022(4) 0.019(4) 0.050(4)
F16 0.133(6) 0.067(4) 0.087(4) -0.041(4) 0.066(4) -0.033(3)
F17 0.091(4) 0.100(5) 0.096(5) 0.025(4) -0.010(4) 0.013(4)
F18 0.123(6) 0.082(4) 0.060(4) -0.007(4) 0.043(4) -0.022(3)
P1' 0.035(4) 0.045(4) 0.034(4) 0.000(4) 0.005(4) 0.001(4)
F1' 0.034(6) 0.063(10) 0.038(7) 0.004(6) -0.004(5) 0.008(7)
F2' 0.029(6) 0.043(8) 0.038(7) -0.008(6) -0.002(6) -0.001(6)
F3' 0.052(7) 0.082(8) 0.030(6) 0.024(7) 0.006(5) -0.010(6)
F4' 0.054(7) 0.054(5) 0.062(8) -0.028(5) -0.010(7) 0.019(6)
F5' 0.052(7) 0.090(8) 0.042(6) 0.025(7) 0.011(5) -0.010(6)
F6' 0.068(7) 0.043(6) 0.076(8) -0.024(5) -0.012(7) 0.025(6)
P3' 0.075(4) 0.048(4) 0.067(4) -0.010(4) 0.022(4) -0.005(4)
F13' 0.103(8) 0.069(6) 0.101(9) -0.023(5) 0.031(7) 0.023(6)
F14' 0.099(8) 0.052(6) 0.079(8) -0.026(6) 0.033(7) -0.004(6)
F15' 0.092(6) 0.056(5) 0.112(7) 0.007(4) 0.032(6) -0.012(6)
F16' 0.111(7) 0.067(6) 0.076(5) -0.015(6) -0.014(5) -0.001(5)
F17' 0.094(6) 0.063(5) 0.114(8) 0.007(5) 0.040(6) -0.011(6)
F18' 0.122(8) 0.105(7) 0.067(5) -0.009(6) 0.003(5) -0.005(5)
O1 0.040(2) 0.068(3) 0.105(4) -0.008(2) 0.023(2) -0.015(2)
C41 0.042(4) 0.040(3) 0.078(4) 0.010(3) 0.007(3) 0.007(3)
C42 0.050(4) 0.097(5) 0.132(7) -0.002(4) 0.008(4) -0.061(5)
C43 0.085(6) 0.127(7) 0.089(6) -0.015(5) 0.029(5) 0.029(5)
O2 0.107(7) 0.073(4) 0.045(3) -0.032(4) 0.018(3) -0.008(3)
C44 0.083(7) 0.044(5) 0.033(4) -0.023(5) 0.019(5) 0.003(3)
C45 0.108(9) 0.065(6) 0.131(10) -0.035(6) 0.054(7) -0.010(6)
C46 0.087(10) 0.074(7) 0.146(12) -0.009(7) 0.012(10) 0.022(7)
O2' 0.080(12) 0.060(9) 0.055(9) -0.011(8) 0.017(8) -0.010(7)
C44' 0.082(14) 0.059(11) 0.059(11) -0.007(10) 0.024(10) -0.016(9)
C45' 0.084(16) 0.067(13) 0.066(14) -0.002(12) 0.017(13) -0.014(12)
C46' 0.079(16) 0.052(13) 0.061(13) -0.005(12) 0.030(12) -0.029(11)

loop_
_atom_site_type_symbol
_atom_site_label
_atom_site_fract_x
_atom_site_fract_y
_atom_site_fract_z
_atom_site_U_iso_or_equiv
_atom_site_thermal_displace_type
_atom_site_calc_flag
_atom_site_refinement_flags
_atom_site_occupancy
_atom_site_disorder_assembly
_atom_site_disorder_group
Ru Ru1 0.33854(4) 0.426030(10) 0.72728(2) 0.02360(10) Uani d . 1.000 A .
Ru Ru2 0.16059(4) 0.456400(10) 0.22459(2) 0.02160(10) Uani d . 1.000 A .
Ru Ru3 0.10104(4) 0.314570(10) 0.07175(3) 0.02990(10) Uani d . 1.000 A .
N N1 0.2080(4) 0.36051(9) 0.4696(2) 0.0237(11) Uani d . 1.000 A .
C C1 -0.0441(5) 0.36216(11) 0.0595(3) 0.0320(16) Uani d . 1.000 . .
C C2 0.0094(6) 0.35921(12) -0.0230(3) 0.0376(16) Uani d . 1.000 A .
C C3 0.1566(6) 0.35806(12) -0.0146(3) 0.0389(19) Uani d . 1.000 A .
C C4 0.2558(5) 0.35895(11) 0.0760(3) 0.0291(14) Uani d . 1.000 A .
C C5 0.3412(4) 0.43265(10) 0.3366(3) 0.0219(12) Uani d . 1.000 A .
C C6 0.2829(5) 0.46293(11) 0.3753(3) 0.0266(14) Uani d . 1.000 . .
C C7 0.1353(5) 0.46418(11) 0.3708(3) 0.0272(14) Uani d . 1.000 . .
C C8 0.0416(5) 0.43567(10) 0.3259(3) 0.0222(12) Uani d . 1.000 . .
C C9 0.0203(4) 0.37137(10) 0.2446(3) 0.0199(12) Uani d . 1.000 . .
C C10 0.2952(5) 0.36794(10) 0.2607(3) 0.0231(12) Uani d . 1.000 A .
C C11 0.2045(5) 0.36303(10) 0.1584(3) 0.0239(14) Uani d . 1.000 . .
C C12 0.2499(4) 0.40405(10) 0.2957(3) 0.0177(11) Uani d . 1.000 . .
C C13 0.1009(4) 0.40561(10) 0.2885(3) 0.0198(12) Uani d . 1.000 A .
C C14 0.0552(4) 0.36497(10) 0.1504(3) 0.0215(12) Uani d . 1.000 A .
C C15 0.0868(4) 0.33976(10) 0.3140(3) 0.0222(12) Uani d . 1.000 A .
C C16 0.2525(4) 0.33798(10) 0.3246(3) 0.0230(12) Uani d . 1.000 . .
C C17 0.3190(5) 0.34224(12) 0.4334(3) 0.0274(12) Uani d . 1.000 A .
C C18 0.0719(5) 0.34417(11) 0.4153(3) 0.0270(14) Uani d . 1.000 . .
C C19 0.2248(5) 0.35578(12) 0.5717(3) 0.0324(14) Uani d . 1.000 . .
C C20 0.3463(5) 0.37695(11) 0.6362(3) 0.0286(14) Uani d . 1.000 A .
C C21 0.4125(5) 0.40690(12) 0.6039(3) 0.0362(16) Uani d . 1.000 . .
C C22 0.5248(5) 0.42606(14) 0.6686(4) 0.0442(17) Uani d . 1.000 A .
C C23 0.5708(5) 0.41519(15) 0.7654(4) 0.0444(17) Uani d . 1.000 . .
C C24 0.5040(5) 0.38608(13) 0.7984(4) 0.0418(17) Uani d . 1.000 A .
C C25 0.3914(5) 0.36709(11) 0.7339(3) 0.0315(16) Uani d . 1.000 . .
C C26 0.1629(6) 0.46440(13) 0.6732(4) 0.0441(17) Uani d . 1.000 . .
C C27 0.1147(5) 0.43607(12) 0.7228(3) 0.0363(17) Uani d . 1.000 A .
C C28 0.1983(5) 0.43684(12) 0.8190(3) 0.0352(17) Uani d . 1.000 . .
C C29 0.2988(5) 0.46588(12) 0.8285(3) 0.0344(17) Uani d . 1.000 A .
C C30 0.2756(6) 0.48300(12) 0.7385(4) 0.0408(16) Uani d . 1.000 A .
C C31 0.0434(5) 0.45710(12) 0.0730(3) 0.0352(14) Uani d . 1.000 . .
C C32 0.0054(5) 0.48785(12) 0.1192(3) 0.0343(17) Uani d . 1.000 A .
C C33 0.1292(5) 0.50943(12) 0.1553(3) 0.0363(16) Uani d . 1.000 . .
C C34 0.2460(5) 0.49184(13) 0.1307(3) 0.0382(17) Uani d . 1.000 A .
C C35 0.1924(5) 0.45915(13) 0.0803(3) 0.0357(16) Uani d . 1.000 A .
C C36 0.1527(15) 0.2641(2) 0.1538(5) 0.035(2) Uani d DUP 0.695(14) A 1
C C37 0.2299(8) 0.2650(2) 0.0824(9) 0.034(2) Uani d DUP 0.695(14) A 1
C C38 0.1291(13) 0.2664(3) -0.0090(6) 0.040(2) Uani d DUP 0.695(14) A 1
C C39 -0.0087(10) 0.2656(3) 0.0066(8) 0.045(2) Uani d DUP 0.695(14) A 1
C C40 0.0047(12) 0.2642(2) 0.1068(10) 0.041(2) Uani d DUP 0.695(14) A 1
C C36' 0.080(4) 0.2637(6) 0.1490(12) 0.038(3) Uani d DUP 0.305(14) A 2
C C37' 0.210(2) 0.2651(6) 0.120(2) 0.038(3) Uani d DUP 0.305(14) A 2
C C38' 0.174(3) 0.2642(7) 0.0184(19) 0.039(3) Uani d DUP 0.305(14) A 2
C C39' 0.023(3) 0.2653(9) -0.0137(13) 0.040(3) Uani d DUP 0.305(14) A 2
C C40' -0.036(2) 0.2645(6) 0.066(2) 0.038(3) Uani d DUP 0.305(14) A 2
P P1 0.1054(5) 0.07542(11) 0.5810(3) 0.0289(8) Uani d DUP 0.771(8) B 1
F F1 0.2519(7) 0.0632(2) 0.6539(6) 0.056(2) Uani d DUP 0.771(8) B 1
F F2 -0.0407(7) 0.0877(2) 0.5070(6) 0.0428(19) Uani d DUP 0.771(8) B 1
F F3 0.0238(5) 0.0703(3) 0.6613(3) 0.079(2) Uani d DUP 0.771(8) B 1
F F4 0.1375(6) 0.11660(12) 0.6126(5) 0.0693(18) Uani d DUP 0.771(8) B 1
F F5 0.1878(5) 0.08150(19) 0.4999(3) 0.0600(18) Uani d DUP 0.771(8) B 1
F F6 0.0749(6) 0.03495(11) 0.5467(5) 0.083(2) Uani d DUP 0.771(8) B 1
P P2 0.26055(12) 0.06345(3) 0.98701(8) 0.0278(3) Uani d . 1.000 . .
F F7 0.3738(3) 0.03292(7) 0.97633(19) 0.0480(10) Uani d . 1.000 . .
F F8 0.1462(3) 0.09362(7) 0.9970(2) 0.0483(10) Uani d . 1.000 . .
F F9 0.2260(3) 0.07187(8) 0.87556(18) 0.0502(10) Uani d . 1.000 . .
F F10 0.1356(3) 0.03332(7) 0.9670(2) 0.0520(10) Uani d . 1.000 . .
F F11 0.2941(3) 0.05429(7) 1.09911(17) 0.0412(9) Uani d . 1.000 . .
F F12 0.3842(3) 0.09325(8) 1.0084(2) 0.0572(11) Uani d . 1.000 . .
P P3 0.0304(7) 0.22339(17) 0.3995(4) 0.0452(12) Uani d DUP 0.630(6) . 1
F F13 -0.0908(10) 0.1947(3) 0.4051(7) 0.086(3) Uani d DUP 0.630(6) . 1
F F14 0.1504(11) 0.2524(3) 0.3901(8) 0.066(3) Uani d DUP 0.630(6) . 1
F F15 0.1541(8) 0.1989(2) 0.4607(7) 0.103(3) Uani d DUP 0.630(6) . 1
F F16 0.0423(11) 0.20427(19) 0.3037(5) 0.089(3) Uani d DUP 0.630(6) . 1
F F17 -0.0885(8) 0.2497(2) 0.3388(6) 0.102(3) Uani d DUP 0.630(6) . 1
F F18 0.0114(10) 0.24368(18) 0.4908(5) 0.085(3) Uani d DUP 0.630(6) . 1
P P1' 0.098(2) 0.0765(4) 0.5813(12) 0.039(2) Uani d DUP 0.229(8) B 2
F F1' 0.254(2) 0.0743(7) 0.6533(19) 0.048(5) Uani d DUP 0.229(8) B 2
F F2' -0.058(2) 0.0803(8) 0.508(2) 0.039(4) Uani d DUP 0.229(8) B 2
F F3' 0.037(2) 0.0938(6) 0.6624(10) 0.056(4) Uani d DUP 0.229(8) B 2
F F4' 0.1324(18) 0.1166(4) 0.5543(14) 0.061(4) Uani d DUP 0.229(8) B 2
F F5' 0.154(2) 0.0604(6) 0.4957(11) 0.062(4) Uani d DUP 0.229(8) B 2
F F6' 0.0532(18) 0.0382(4) 0.6097(16) 0.068(4) Uani d DUP 0.229(8) B 2
P P3' 0.0318(14) 0.2223(4) 0.4008(9) 0.063(2) Uani d DUP 0.370(6) . 2
F F13' -0.0574(19) 0.1919(5) 0.4378(13) 0.090(4) Uani d DUP 0.370(6) . 2
F F14' 0.125(2) 0.2533(6) 0.3677(15) 0.075(4) Uani d DUP 0.370(6) . 2
F F15' 0.1375(13) 0.1921(3) 0.3847(12) 0.086(3) Uani d DUP 0.370(6) . 2
F F16' -0.0595(16) 0.2184(3) 0.2931(8) 0.092(3) Uani d DUP 0.370(6) . 2
F F17' -0.0751(13) 0.2529(3) 0.4159(12) 0.088(4) Uani d DUP 0.370(6) . 2
F F18' 0.1194(17) 0.2283(4) 0.5071(7) 0.102(4) Uani d DUP 0.370(6) . 2
O O1 0.5020(4) 0.28486(11) 0.2867(3) 0.0702(18) Uani d . 1.000 . .
C C41 0.6113(6) 0.30171(15) 0.2912(5) 0.055(2) Uani d . 1.000 . .
C C42 0.6821(7) 0.32293(19) 0.3779(6) 0.096(3) Uani d . 1.000 . .
C C43 0.6812(8) 0.3018(2) 0.2116(5) 0.099(4) Uani d . 1.000 . .
O O2 1.0209(13) 0.35608(19) 0.7582(4) 0.075(3) Uani d DUP 0.82(2) . 1
C C44 0.9494(13) 0.3322(2) 0.7141(6) 0.053(3) Uani d DP 0.82(2) . 1
C C45 1.0180(13) 0.2975(3) 0.6967(10) 0.097(5) Uani d DP 0.82(2) . 1
C C46 0.7926(14) 0.3362(3) 0.6691(11) 0.106(6) Uani d DP 0.82(2) . 1
O O2' 0.925(5) 0.3647(7) 0.7532(18) 0.065(6) Uani d DUP 0.18(2) . 2
C C44' 0.880(5) 0.3379(10) 0.708(4) 0.066(7) Uani d DUP 0.18(2) . 2
C C45' 0.975(5) 0.3050(11) 0.723(3) 0.073(8) Uani d DUP 0.18(2) . 2
C C46' 0.727(5) 0.3335(12) 0.657(3) 0.062(8) Uani d DUP 0.18(2) . 2
H H6 0.34400 0.48250 0.40430 0.0320 Uiso c R 1.000 . .
H H7 0.09770 0.48430 0.39820 0.0330 Uiso c R 1.000 . .
H H1 -0.14490 0.36220 0.05370 0.0380 Uiso c R 1.000 A .
H H2 -0.05620 0.35800 -0.08480 0.0450 Uiso c R 1.000 . .
H H3 0.19050 0.35670 -0.07080 0.0470 Uiso c R 1.000 . .
H H4 0.35630 0.35680 0.08160 0.0350 Uiso c R 1.000 . .
H H5 0.44070 0.43190 0.33850 0.0260 Uiso c R 1.000 . .
H H17A 0.34300 0.31810 0.46420 0.0330 Uiso c R 1.000 . .
H H17B 0.40780 0.35720 0.44600 0.0330 Uiso c R 1.000 . .
H H18A -0.01030 0.36030 0.41630 0.0320 Uiso c R 1.000 A .
H H18B 0.05650 0.32020 0.44280 0.0320 Uiso c R 1.000 . .
H H19A 0.24000 0.32950 0.58710 0.0390 Uiso c R 1.000 A .
H H19B 0.13360 0.36310 0.58650 0.0390 Uiso c R 1.000 . .
H H21 0.38180 0.41430 0.53870 0.0440 Uiso c R 1.000 A .
H H22 0.56930 0.44630 0.64660 0.0530 Uiso c R 1.000 . .
H H23 0.64770 0.42780 0.80820 0.0530 Uiso c R 1.000 A .
H H24 0.53380 0.37900 0.86400 0.0500 Uiso c R 1.000 . .
H H25 0.34530 0.34730 0.75670 0.0380 Uiso c R 1.000 A .
H H26 0.12610 0.47010 0.60700 0.0530 Uiso c R 1.000 A .
H H27 0.03910 0.41940 0.69630 0.0440 Uiso c R 1.000 . .
H H28 0.18880 0.42070 0.86870 0.0420 Uiso c R 1.000 A .
H H29 0.36910 0.47260 0.88550 0.0420 Uiso c R 1.000 . .
H H30 0.32700 0.50350 0.72410 0.0490 Uiso c R 1.000 . .
H H31 -0.02000 0.43830 0.04220 0.0420 Uiso c R 1.000 A .
H H32 -0.08860 0.49330 0.12520 0.0410 Uiso c R 1.000 . .
H H33 0.13350 0.53170 0.18980 0.0440 Uiso c R 1.000 A .
H H34 0.34280 0.50030 0.14530 0.0460 Uiso c R 1.000 . .
H H35 0.24730 0.44180 0.05600 0.0430 Uiso c R 1.000 . .
H H36 0.19350 0.26350 0.22120 0.0420 Uiso c RP 0.695(14) A 1
H H37 0.33190 0.26460 0.09380 0.0410 Uiso c RP 0.695(14) A 1
H H38 0.15110 0.26770 -0.06950 0.0470 Uiso c RP 0.695(14) A 1
H H39 -0.09700 0.26600 -0.04210 0.0540 Uiso c RP 0.695(14) A 1
H H40 -0.07240 0.26350 0.13690 0.0490 Uiso c RP 0.695(14) A 1
H H8 -0.05880 0.43680 0.32110 0.0270 Uiso c R 1.000 . .
H H9 -0.08590 0.37370 0.23680 0.0240 Uiso c R 1.000 A .
H H10 0.40070 0.36740 0.26470 0.0270 Uiso c R 1.000 . .
H H15 0.04180 0.31610 0.28700 0.0260 Uiso c R 1.000 . .
H H16 0.27790 0.31340 0.30350 0.0280 Uiso c R 1.000 A .
H H36' 0.07210 0.26240 0.21330 0.0450 Uiso c RP 0.305(14) A 2
H H37' 0.30430 0.26640 0.16110 0.0460 Uiso c RP 0.305(14) A 2
H H38' 0.23950 0.26310 -0.02070 0.0470 Uiso c RP 0.305(14) A 2
H H39' -0.03080 0.26630 -0.07900 0.0480 Uiso c RP 0.305(14) A 2
H H40' -0.13550 0.26450 0.06440 0.0460 Uiso c RP 0.305(14) A 2
H H42A 0.62380 0.32160 0.42440 0.1440 Uiso c R 1.000 . .
H H42B 0.69140 0.34850 0.36010 0.1440 Uiso c R 1.000 . .
H H42C 0.77800 0.31270 0.40660 0.1440 Uiso c R 1.000 . .
H H43A 0.63910 0.28250 0.16570 0.1490 Uiso c R 1.000 . .
H H43B 0.78480 0.29730 0.23690 0.1490 Uiso c R 1.000 . .
H H43C 0.66640 0.32560 0.17930 0.1490 Uiso c R 1.000 . .
H H45A 0.99740 0.29310 0.62740 0.1460 Uiso c RP 0.82(2) . 1
H H45B 0.97950 0.27730 0.72720 0.1460 Uiso c RP 0.82(2) . 1
H H45C 1.12250 0.29920 0.72380 0.1460 Uiso c RP 0.82(2) . 1
H H46A 0.74320 0.34260 0.71840 0.1590 Uiso c RP 0.82(2) . 1
H H46B 0.75410 0.31300 0.63880 0.1590 Uiso c RP 0.82(2) . 1
H H46C 0.77680 0.35550 0.62040 0.1590 Uiso c RP 0.82(2) . 1
H H45D 1.03370 0.30520 0.67630 0.1090 Uiso c RP 0.18(2) . 2
H H45E 0.91550 0.28290 0.71350 0.1090 Uiso c RP 0.18(2) . 2
H H45F 1.03850 0.30520 0.78810 0.1090 Uiso c RP 0.18(2) . 2
H H46D 0.67310 0.35530 0.66760 0.0930 Uiso c RP 0.18(2) . 2
H H46E 0.68770 0.31190 0.68220 0.0930 Uiso c RP 0.18(2) . 2
H H46F 0.71730 0.33040 0.58850 0.0930 Uiso c RP 0.18(2) . 2

loop_
_atom_type_symbol
_atom_type_description
_atom_type_scat_dispersion_real
_atom_type_scat_dispersion_imag
_atom_type_scat_source
C C 0.0033 0.0016 'International Tables Vol C Tables 4.2.6.8 and 6.1.1.4'
H H 0.0000 0.0000 'International Tables Vol C Tables 4.2.6.8 and 6.1.1.4'
N N 0.0061 0.0033 'International Tables Vol C Tables 4.2.6.8 and 6.1.1.4'
F F 0.0171 0.0103 'International Tables Vol C Tables 4.2.6.8 and 6.1.1.4'
P P 0.1023 0.0942 'International Tables Vol C Tables 4.2.6.8 and 6.1.1.4'
Ru Ru -1.2594 0.8363 'International Tables Vol C Tables 4.2.6.8 and 6.1.1.4'
O O 0.0106 0.0060 'International Tables Vol C Tables 4.2.6.8 and 6.1.1.4'

loop_
_geom_angle_atom_site_label_1
_geom_angle_atom_site_label_2
_geom_angle_atom_site_label_3
_geom_angle
_geom_angle_publ_flag
C20 Ru1 C21 36.96(16) no
C20 Ru1 C22 67.34(19) no
C20 Ru1 C23 79.35(19) no
C20 Ru1 C24 67.16(18) no
C20 Ru1 C25 36.94(15) no
C20 Ru1 C26 116.59(18) no
C20 Ru1 C27 107.61(17) no
C20 Ru1 C28 128.97(17) no
C20 Ru1 C29 167.01(17) no
C20 Ru1 C30 149.30(18) no
C21 Ru1 C22 37.85(19) no
C21 Ru1 C23 67.85(19) no
C21 Ru1 C24 79.64(18) no
C21 Ru1 C25 66.74(16) no
C21 Ru1 C26 107.39(19) no
C21 Ru1 C27 123.89(17) no
C21 Ru1 C28 160.29(17) no
C21 Ru1 C29 155.76(17) no
C21 Ru1 C30 121.17(19) no
C22 Ru1 C23 37.7(2) no
C22 Ru1 C24 67.3(2) no
C22 Ru1 C25 79.27(18) no
C22 Ru1 C26 120.1(2) no
C22 Ru1 C27 154.36(18) no
C22 Ru1 C28 161.75(19) no
C22 Ru1 C29 124.77(19) no
C22 Ru1 C30 107.5(2) no
C23 Ru1 C24 36.83(19) no
C23 Ru1 C25 66.75(19) no
C23 Ru1 C26 148.3(2) no
C23 Ru1 C27 167.59(18) no
C23 Ru1 C28 129.58(19) no
C23 Ru1 C29 107.38(19) no
C23 Ru1 C30 115.9(2) no
C24 Ru1 C25 37.30(18) no
C24 Ru1 C26 172.4(2) no
C24 Ru1 C27 135.73(18) no
C24 Ru1 C28 109.01(18) no
C24 Ru1 C29 111.35(18) no
C24 Ru1 C30 140.9(2) no
C25 Ru1 C26 142.34(18) no
C25 Ru1 C27 112.44(17) no
C25 Ru1 C28 108.99(17) no
C25 Ru1 C29 134.88(16) no
C25 Ru1 C30 172.04(19) no
C26 Ru1 C27 37.72(19) no
C26 Ru1 C28 63.39(19) no
C26 Ru1 C29 63.39(19) no
C26 Ru1 C30 37.7(2) no
C27 Ru1 C28 38.13(16) no
C27 Ru1 C29 63.82(17) no
C27 Ru1 C30 63.21(19) no
C28 Ru1 C29 38.31(17) no
C28 Ru1 C30 63.33(19) no
C29 Ru1 C30 37.68(18) no
C5 Ru2 C6 37.47(15) no
C5 Ru2 C7 67.24(16) no
C5 Ru2 C8 79.93(16) no
C5 Ru2 C12 36.48(14) no
C5 Ru2 C13 66.83(14) no
C5 Ru2 C31 146.75(16) no
C5 Ru2 C32 170.45(16) no
C5 Ru2 C33 132.48(16) no
C5 Ru2 C34 109.60(16) no
C5 Ru2 C35 115.84(17) no
C6 Ru2 C7 37.18(18) no
C6 Ru2 C8 67.61(17) no
C6 Ru2 C12 66.21(15) no
C6 Ru2 C13 79.01(15) no
C6 Ru2 C31 172.95(16) no
C6 Ru2 C32 136.94(16) no
C6 Ru2 C33 109.47(16) no
C6 Ru2 C34 110.99(17) no
C6 Ru2 C35 140.02(18) no
C7 Ru2 C8 37.52(16) no
C7 Ru2 C12 78.23(15) no
C7 Ru2 C13 66.74(15) no
C7 Ru2 C31 143.17(18) no
C7 Ru2 C32 112.14(17) no
C7 Ru2 C33 106.81(16) no
C7 Ru2 C34 132.05(16) no
C7 Ru2 C35 169.80(16) no
C8 Ru2 C12 66.77(15) no
C8 Ru2 C13 37.13(14) no
C8 Ru2 C31 116.44(17) no
C8 Ru2 C32 105.46(17) no
C8 Ru2 C33 125.31(16) no
C8 Ru2 C34 162.98(16) no
C8 Ru2 C35 150.54(17) no
C12 Ru2 C13 36.92(15) no
C12 Ru2 C31 120.41(16) no
C12 Ru2 C32 152.91(16) no
C12 Ru2 C33 165.74(17) no
C12 Ru2 C34 129.20(17) no
C12 Ru2 C35 110.18(16) no
C13 Ru2 C31 107.74(16) no
C13 Ru2 C32 122.20(16) no
C13 Ru2 C33 157.34(17) no
C13 Ru2 C34 159.41(16) no
C13 Ru2 C35 123.44(16) no
C31 Ru2 C32 37.65(17) no
C31 Ru2 C33 63.51(16) no
C31 Ru2 C34 63.33(17) no
C31 Ru2 C35 37.67(18) no
C32 Ru2 C33 38.00(17) no
C32 Ru2 C34 63.24(18) no
C32 Ru2 C35 63.07(18) no
C33 Ru2 C34 38.00(18) no
C33 Ru2 C35 63.65(17) no
C34 Ru2 C35 38.09(17) no
C1 Ru3 C2 37.81(17) no
C1 Ru3 C3 67.71(19) no
C1 Ru3 C4 80.11(17) no
C1 Ru3 C11 66.53(16) no
C1 Ru3 C14 36.73(15) no
C1 Ru3 C36 139.6(4) no
C1 Ru3 C37 175.7(2) no
C1 Ru3 C38 139.6(3) no
C1 Ru3 C39 113.0(3) no
C1 Ru3 C40 112.8(3) no
C1 Ru3 C36' 124.5(9) no
C1 Ru3 C37' 161.6(7) no
C1 Ru3 C38' 153.1(7) no
C1 Ru3 C39' 118.9(8) no
C1 Ru3 C40' 106.7(6) no
C2 Ru3 C3 37.4(2) no
C2 Ru3 C4 67.72(18) no
C2 Ru3 C11 78.75(16) no
C2 Ru3 C14 66.58(16) no
C2 Ru3 C36 168.5(3) no
C2 Ru3 C37 143.4(3) no
C2 Ru3 C38 111.2(3) no
C2 Ru3 C39 106.1(3) no
C2 Ru3 C40 131.0(4) no
C2 Ru3 C36' 151.7(10) no
C2 Ru3 C37' 159.8(7) no
C2 Ru3 C38' 122.0(7) no
C2 Ru3 C39' 103.9(7) no
C2 Ru3 C40' 117.0(6) no
C3 Ru3 C4 37.55(17) no
C3 Ru3 C11 66.54(16) no
C3 Ru3 C14 78.46(16) no
C3 Ru3 C36 151.3(4) no
C3 Ru3 C37 115.5(3) no
C3 Ru3 C38 101.8(3) no
C3 Ru3 C39 121.5(3) no
C3 Ru3 C40 159.3(4) no
C3 Ru3 C36' 167.7(9) no
C3 Ru3 C37' 129.9(6) no
C3 Ru3 C38' 105.5(7) no
C3 Ru3 C39' 112.2(6) no
C3 Ru3 C40' 143.7(7) no
C4 Ru3 C11 36.96(16) no
C4 Ru3 C14 66.56(15) no
C4 Ru3 C36 123.7(4) no
C4 Ru3 C37 104.2(2) no
C4 Ru3 C38 116.1(3) no
C4 Ru3 C39 151.1(3) no
C4 Ru3 C40 161.0(4) no
C4 Ru3 C36' 139.6(8) no
C4 Ru3 C37' 110.5(6) no
C4 Ru3 C38' 111.0(8) no
C4 Ru3 C39' 138.8(7) no
C4 Ru3 C40' 173.1(6) no
C11 Ru3 C14 36.42(16) no
C11 Ru3 C36 111.1(2) no
C11 Ru3 C37 117.1(3) no
C11 Ru3 C38 147.3(4) no
C11 Ru3 C39 171.6(3) no
C11 Ru3 C40 133.7(4) no
C11 Ru3 C36' 118.0(5) no
C11 Ru3 C37' 112.5(7) no
C11 Ru3 C38' 136.6(8) no
C11 Ru3 C39' 173.9(8) no
C11 Ru3 C40' 146.6(7) no
C14 Ru3 C36 117.6(2) no
C14 Ru3 C37 145.3(3) no
C14 Ru3 C38 176.0(3) no
C14 Ru3 C39 138.9(3) no
C14 Ru3 C40 115.0(3) no
C14 Ru3 C36' 112.2(6) no
C14 Ru3 C37' 132.4(7) no
C14 Ru3 C38' 170.2(7) no
C14 Ru3 C39' 149.7(8) no
C14 Ru3 C40' 119.6(6) no
C36 Ru3 C37 38.0(4) no
C36 Ru3 C38 63.9(3) no
C36 Ru3 C39 63.4(4) no
C36 Ru3 C40 37.7(5) no
C37 Ru3 C38 38.1(4) no
C37 Ru3 C39 63.0(4) no
C37 Ru3 C40 63.1(4) no
C38 Ru3 C39 37.7(4) no
C38 Ru3 C40 63.7(4) no
C39 Ru3 C40 38.1(5) no
C36' Ru3 C37' 38.2(11) no
C36' Ru3 C38' 63.0(10) no
C36' Ru3 C39' 62.0(8) no
C36' Ru3 C40' 36.9(10) no
C37' Ru3 C38' 38.5(10) no
C37' Ru3 C39' 63.4(10) no
C37' Ru3 C40' 63.2(8) no
C38' Ru3 C39' 37.4(11) no
C38' Ru3 C40' 62.4(9) no
C39' Ru3 C40' 36.9(9) no
F4 P1 F6 178.2(5) no
F5 P1 F6 89.3(4) no
F2 P1 F4 89.8(4) no
F1 P1 F2 179.4(5) no
F1 P1 F3 90.3(4) no
F1 P1 F4 90.2(4) no
F1 P1 F5 90.1(4) no
F1 P1 F6 90.2(4) no
F2 P1 F3 90.4(4) no
F3 P1 F4 89.9(5) no
F2 P1 F5 89.3(4) no
F2 P1 F6 89.7(4) no
F4 P1 F5 89.0(4) no
F3 P1 F5 178.8(6) no
F3 P1 F6 91.8(5) no
F7 P2 F8 179.37(16) no
F11 P2 F12 90.17(15) no
F8 P2 F11 90.95(15) no
F7 P2 F9 90.38(15) no
F7 P2 F10 89.95(15) no
F7 P2 F11 89.28(15) no
F7 P2 F12 90.26(16) no
F8 P2 F9 89.39(16) no
F8 P2 F10 89.46(15) no
F9 P2 F11 179.03(16) no
F8 P2 F12 90.33(16) no
F9 P2 F10 90.06(16) no
F10 P2 F12 179.17(16) no
F9 P2 F12 90.74(16) no
F10 P2 F11 89.03(15) no
F13 P3 F14 178.1(7) no
F17 P3 F18 87.2(5) no
F14 P3 F16 90.1(6) no
F14 P3 F17 89.0(6) no
F13 P3 F15 93.0(6) no
F13 P3 F16 88.4(6) no
F13 P3 F17 89.8(6) no
F13 P3 F18 91.3(6) no
F14 P3 F15 88.2(6) no
F16 P3 F18 176.7(6) no
F15 P3 F17 177.1(6) no
F14 P3 F18 90.0(6) no
F15 P3 F16 91.3(6) no
F15 P3 F18 92.0(5) no
F16 P3 F17 89.5(5) no
F1' P1' F4' 89.2(15) no
F1' P1' F3' 90.3(14) no
F1' P1' F2' 177.8(17) no
F3' P1' F4' 87.2(13) no
F1' P1' F5' 92.1(15) no
F1' P1' F6' 93.5(15) no
F2' P1' F3' 89.5(15) no
F2' P1' F4' 88.7(15) no
F2' P1' F5' 88.1(14) no
F2' P1' F6' 88.7(16) no
F4' P1' F5' 91.0(14) no
F3' P1' F5' 177.0(16) no
F3' P1' F6' 89.1(14) no
F4' P1' F6' 175.5(17) no
F5' P1' F6' 92.5(13) no
F13' P3' F16' 93.3(11) no
F13' P3' F14' 177.8(14) no
F13' P3' F15' 89.0(11) no
F14' P3' F17' 88.5(12) no
F14' P3' F18' 89.6(12) no
F15' P3' F16' 90.4(10) no
F13' P3' F17' 91.3(11) no
F13' P3' F18' 88.2(11) no
F14' P3' F15' 91.2(11) no
F14' P3' F16' 88.9(11) no
F17' P3' F18' 88.2(11) no
F15' P3' F18' 92.3(11) no
F16' P3' F17' 89.1(10) no
F15' P3' F17' 179.4(12) no
F16' P3' F18' 177.0(13) no
C17 N1 C19 114.1(3) no
C18 N1 C19 110.1(3) no
C17 N1 C18 104.8(3) no
Ru3 C1 C2 69.4(3) no
Ru3 C1 C14 73.9(2) no
C2 C1 C14 118.7(4) no
Ru3 C2 C3 71.6(3) no
C1 C2 C3 120.8(4) no
Ru3 C2 C1 72.8(2) no
Ru3 C3 C2 71.1(3) no
Ru3 C3 C4 72.0(3) no
C2 C3 C4 120.7(4) no
Ru3 C4 C3 70.4(3) no
C3 C4 C11 119.1(5) no
Ru3 C4 C11 73.7(3) no
Ru2 C5 C12 72.4(2) no
C6 C5 C12 118.9(4) no
Ru2 C5 C6 70.6(2) no
Ru2 C6 C5 72.0(2) no
Ru2 C6 C7 71.6(2) no
C5 C6 C7 120.3(4) no
Ru2 C7 C6 71.3(3) no
Ru2 C7 C8 71.5(2) no
C6 C7 C8 120.7(4) no
Ru2 C8 C7 71.0(3) no
C7 C8 C13 118.5(4) no
Ru2 C8 C13 71.6(2) no
C13 C9 C14 107.2(3) no
C14 C9 C15 108.4(3) no
C13 C9 C15 105.3(3) no
C11 C10 C16 108.7(3) no
C11 C10 C12 106.5(3) no
C12 C10 C16 105.9(3) no
Ru3 C11 C4 69.4(2) no
Ru3 C11 C10 134.0(3) no
C4 C11 C14 120.5(4) no
C10 C11 C14 112.9(4) no
Ru3 C11 C14 72.6(2) no
C4 C11 C10 126.5(4) no
Ru2 C12 C13 70.7(2) no
Ru2 C12 C5 71.1(2) no
Ru2 C12 C10 134.6(3) no
C10 C12 C13 112.6(3) no
C5 C12 C10 126.2(4) no
C5 C12 C13 121.1(4) no
Ru2 C13 C9 132.5(3) no
C8 C13 C12 120.5(4) no
Ru2 C13 C12 72.4(2) no
C8 C13 C9 126.1(4) no
Ru2 C13 C8 71.3(2) no
C9 C13 C12 113.3(3) no
Ru3 C14 C9 134.3(3) no
Ru3 C14 C11 71.0(2) no
Ru3 C14 C1 69.4(2) no
C1 C14 C11 120.0(4) no
C9 C14 C11 113.3(4) no
C1 C14 C9 126.7(4) no
C16 C15 C18 105.0(3) no
C9 C15 C18 114.6(3) no
C9 C15 C16 109.4(3) no
C15 C16 C17 103.8(3) no
C10 C16 C17 115.4(3) no
C10 C16 C15 109.4(3) no
N1 C17 C16 105.2(3) no
N1 C18 C15 105.3(4) no
N1 C19 C20 115.5(4) no
Ru1 C20 C25 70.5(2) no
C19 C20 C21 122.8(4) no
C19 C20 C25 118.3(4) no
C21 C20 C25 118.9(4) no
Ru1 C20 C19 129.6(3) no
Ru1 C20 C21 69.9(2) no
Ru1 C21 C20 73.2(3) no
C20 C21 C22 120.0(4) no
Ru1 C21 C22 70.1(3) no
C21 C22 C23 120.2(5) no
Ru1 C22 C23 72.0(3) no
Ru1 C22 C21 72.1(3) no
Ru1 C23 C22 70.3(3) no
Ru1 C23 C24 72.2(3) no
C22 C23 C24 120.1(5) no
Ru1 C24 C23 71.0(3) no
Ru1 C24 C25 71.5(3) no
C23 C24 C25 119.6(5) no
Ru1 C25 C20 72.5(2) no
Ru1 C25 C24 71.2(3) no
C20 C25 C24 121.1(4) no
Ru1 C26 C27 70.7(3) no
C27 C26 C30 108.2(5) no
Ru1 C26 C30 71.5(3) no
Ru1 C27 C26 71.6(3) no
Ru1 C27 C28 70.5(3) no
C26 C27 C28 107.9(4) no
Ru1 C28 C27 71.3(3) no
C27 C28 C29 108.0(4) no
Ru1 C28 C29 71.2(3) no
C28 C29 C30 107.7(4) no
Ru1 C29 C30 72.0(3) no
Ru1 C29 C28 70.5(3) no
Ru1 C30 C26 70.8(3) no
Ru1 C30 C29 70.3(3) no
C26 C30 C29 108.2(4) no
Ru2 C31 C32 70.4(2) no
C32 C31 C35 107.8(4) no
Ru2 C31 C35 71.1(2) no
Ru2 C32 C31 72.0(3) no
Ru2 C32 C33 71.1(3) no
C31 C32 C33 109.0(4) no
Ru2 C33 C32 70.9(3) no
Ru2 C33 C34 71.6(3) no
C32 C33 C34 107.5(4) no
C33 C34 C35 107.7(4) no
Ru2 C34 C35 71.0(3) no
Ru2 C34 C33 70.4(3) no
Ru2 C35 C31 71.2(3) no
Ru2 C35 C34 71.0(2) no
C31 C35 C34 108.0(4) no
Ru3 C36 C40 71.2(5) no
Ru3 C36 C37 71.0(4) no
C37 C36 C40 107.7(8) no
C37' C36' C40' 108(2) no
Ru3 C36' C40' 73.1(12) no
Ru3 C36' C37' 67.5(14) no
Ru3 C37 C38 70.5(6) no
Ru3 C37 C36 71.1(5) no
C36 C37 C38 108.4(9) no
Ru3 C37' C36' 74.3(13) no
C36' C37' C38' 108(2) no
Ru3 C37' C38' 73.3(15) no
C37 C38 C39 107.2(9) no
Ru3 C38 C37 71.4(5) no
Ru3 C38 C39 71.1(6) no
Ru3 C38' C37' 68.3(14) no
C37' C38' C39' 107(2) no
Ru3 C38' C39' 72.1(17) no
Ru3 C39 C38 71.2(6) no
Ru3 C39 C40 71.5(6) no
C38 C39 C40 109.0(9) no
Ru3 C39' C40' 73.2(14) no
Ru3 C39' C38' 70.5(15) no
C38' C39' C40' 109.3(19) no
Ru3 C40 C39 70.4(6) no
Ru3 C40 C36 71.2(5) no
C36 C40 C39 107.7(10) no
Ru3 C40' C39' 69.9(15) no
Ru3 C40' C36' 70.0(13) no
C36' C40' C39' 107(2) no
C2 C1 H1 121.00 no
C14 C1 H1 121.00 no
Ru3 C1 H1 128.00 no
C1 C2 H2 120.00 no
C3 C2 H2 120.00 no
Ru3 C2 H2 128.00 no
C4 C3 H3 120.00 no
C2 C3 H3 120.00 no
Ru3 C3 H3 130.00 no
Ru3 C4 H4 127.00 no
C11 C4 H4 120.00 no
C3 C4 H4 120.00 no
C6 C5 H5 121.00 no
C12 C5 H5 121.00 no
Ru2 C5 H5 129.00 no
Ru2 C6 H6 129.00 no
C5 C6 H6 120.00 no
C7 C6 H6 120.00 no
C6 C7 H7 120.00 no
Ru2 C7 H7 130.00 no
C8 C7 H7 120.00 no
Ru2 C8 H8 129.00 no
C7 C8 H8 121.00 no
C13 C8 H8 121.00 no
C15 C9 H9 112.00 no
C13 C9 H9 112.00 no
C14 C9 H9 112.00 no
C12 C10 H10 112.00 no
C16 C10 H10 112.00 no
C11 C10 H10 112.00 no
C9 C15 H15 109.00 no
C18 C15 H15 109.00 no
C16 C15 H15 109.00 no
C15 C16 H16 109.00 no
C10 C16 H16 109.00 no
C17 C16 H16 109.00 no
N1 C17 H17B 111.00 no
N1 C17 H17A 111.00 no
H17A C17 H17B 109.00 no
C16 C17 H17A 111.00 no
C16 C17 H17B 111.00 no
C15 C18 H18A 111.00 no
N1 C18 H18B 111.00 no
C15 C18 H18B 111.00 no
H18A C18 H18B 109.00 no
N1 C18 H18A 111.00 no
N1 C19 H19A 108.00 no
H19A C19 H19B 108.00 no
N1 C19 H19B 108.00 no
C20 C19 H19A 108.00 no
C20 C19 H19B 108.00 no
Ru1 C21 H21 129.00 no
C20 C21 H21 120.00 no
C22 C21 H21 120.00 no
C23 C22 H22 120.00 no
Ru1 C22 H22 128.00 no
C21 C22 H22 120.00 no
C22 C23 H23 120.00 no
C24 C23 H23 120.00 no
Ru1 C23 H23 130.00 no
Ru1 C24 H24 130.00 no
C23 C24 H24 120.00 no
C25 C24 H24 120.00 no
C20 C25 H25 119.00 no
C24 C25 H25 119.00 no
Ru1 C25 H25 129.00 no
C27 C26 H26 126.00 no
C30 C26 H26 126.00 no
Ru1 C26 H26 124.00 no
C28 C27 H27 126.00 no
C26 C27 H27 126.00 no
Ru1 C27 H27 124.00 no
Ru1 C28 H28 123.00 no
C27 C28 H28 126.00 no
C29 C28 H28 126.00 no
C30 C29 H29 126.00 no
Ru1 C29 H29 123.00 no
C28 C29 H29 126.00 no
C26 C30 H30 126.00 no
Ru1 C30 H30 124.00 no
C29 C30 H30 126.00 no
Ru2 C31 H31 124.00 no
C32 C31 H31 126.00 no
C35 C31 H31 126.00 no
C31 C32 H32 126.00 no
C33 C32 H32 125.00 no
Ru2 C32 H32 123.00 no
Ru2 C33 H33 123.00 no
C32 C33 H33 126.00 no
C34 C33 H33 126.00 no
C35 C34 H34 126.00 no
C33 C34 H34 126.00 no
Ru2 C34 H34 124.00 no
C31 C35 H35 126.00 no
Ru2 C35 H35 123.00 no
C34 C35 H35 126.00 no
C40 C36 H36 126.00 no
Ru3 C36 H36 123.00 no
C37 C36 H36 126.00 no
C40' C36' H36' 126.00 no
Ru3 C36' H36' 125.00 no
C37' C36' H36' 126.00 no
C36 C37 H37 126.00 no
C38 C37 H37 126.00 no
Ru3 C37 H37 125.00 no
Ru3 C37' H37' 118.00 no
C36' C37' H37' 126.00 no
C38' C37' H37' 126.00 no
Ru3 C38 H38 123.00 no
C39 C38 H38 126.00 no
C37 C38 H38 126.00 no
Ru3 C38' H38' 125.00 no
C37' C38' H38' 126.00 no
C39' C38' H38' 126.00 no
C40 C39 H39 126.00 no
C38 C39 H39 126.00 no
Ru3 C39 H39 123.00 no
C40' C39' H39' 125.00 no
C38' C39' H39' 125.00 no
Ru3 C39' H39' 123.00 no
C39 C40 H40 126.00 no
C36 C40 H40 126.00 no
Ru3 C40 H40 124.00 no
C36' C40' H40' 126.00 no
C39' C40' H40' 127.00 no
Ru3 C40' H40' 125.00 no
O1 C41 C42 121.2(6) no
O1 C41 C43 121.8(6) no
C42 C41 C43 117.1(6) no
C41 C42 H42A 109.00 no
C41 C42 H42B 109.00 no
C41 C42 H42C 109.00 no
H42A C42 H42B 109.00 no
H42A C42 H42C 109.00 no
H42B C42 H42C 110.00 no
C41 C43 H43A 109.00 no
C41 C43 H43B 109.00 no
C41 C43 H43C 109.00 no
H43A C43 H43B 109.00 no
H43A C43 H43C 110.00 no
H43B C43 H43C 110.00 no
O2 C44 C45 120.0(12) no
O2 C44 C46 122.8(10) no
C45 C44 C46 117.1(9) no
C44 C45 H45A 109.00 no
C44 C45 H45B 109.00 no
C44 C45 H45C 109.00 no
H45A C45 H45B 110.00 no
H45A C45 H45C 109.00 no
H45B C45 H45C 110.00 no
C44 C46 H46A 109.00 no
C44 C46 H46B 109.00 no
C44 C46 H46C 110.00 no
H46A C46 H46B 109.00 no
H46A C46 H46C 110.00 no
H46B C46 H46C 109.00 no
O2' C44' C45' 118(5) no
O2' C44' C46' 122(4) no
C45' C44' C46' 119(4) no
C44' C45' H45D 109.00 no
C44' C45' H45E 109.00 no
C44' C45' H45F 110.00 no
H45D C45' H45E 109.00 no
H45D C45' H45F 109.00 no
H45E C45' H45F 110.00 no
C44' C46' H46D 109.00 no
C44' C46' H46E 109.00 no
C44' C46' H46F 110.00 no
H46D C46' H46E 109.00 no
H46D C46' H46F 110.00 no
H46E C46' H46F 110.00 no

loop_
_geom_bond_atom_site_label_1
_geom_bond_atom_site_label_2
_geom_bond_distance
_geom_bond_publ_flag
Ru1 C20 2.237(4) no
Ru1 C21 2.195(4) no
Ru1 C22 2.169(5) no
Ru1 C23 2.191(5) no
Ru1 C24 2.206(5) no
Ru1 C25 2.211(4) no
Ru1 C26 2.177(5) no
Ru1 C27 2.166(5) no
Ru1 C28 2.155(5) no
Ru1 C29 2.165(4) no
Ru1 C30 2.187(5) no
Ru2 C5 2.218(4) no
Ru2 C6 2.199(4) no
Ru2 C7 2.203(4) no
Ru2 C8 2.210(5) no
Ru2 C12 2.235(4) no
Ru2 C13 2.214(4) no
Ru2 C31 2.184(4) no
Ru2 C32 2.163(4) no
Ru2 C33 2.167(4) no
Ru2 C34 2.182(5) no
Ru2 C35 2.182(4) no
Ru3 C1 2.208(4) no
Ru3 C2 2.164(4) no
Ru3 C3 2.170(5) no
Ru3 C4 2.191(4) no
Ru3 C11 2.246(4) no
Ru3 C14 2.266(4) no
Ru3 C36 2.179(7) no
Ru3 C37 2.178(8) no
Ru3 C38 2.167(10) no
Ru3 C39 2.165(11) no
Ru3 C40 2.179(9) no
Ru3 C36' 2.20(2) no
Ru3 C37' 2.12(2) no
Ru3 C38' 2.18(3) no
Ru3 C39' 2.20(3) no
Ru3 C40' 2.24(2) no
P1 F1 1.587(9) no
P1 F2 1.591(9) no
P1 F3 1.569(7) no
P1 F4 1.580(6) no
P1 F5 1.589(6) no
P1 F6 1.564(6) no
P2 F7 1.594(3) no
P2 F8 1.590(3) no
P2 F9 1.585(3) no
P2 F10 1.599(3) no
P2 F11 1.600(3) no
P2 F12 1.582(3) no
P3 F13 1.585(12) no
P3 F14 1.598(13) no
P3 F15 1.565(11) no
P3 F16 1.579(9) no
P3 F17 1.574(10) no
P3 F18 1.563(9) no
P1' F1' 1.59(3) no
P1' F2' 1.60(3) no
P1' F3' 1.57(2) no
P1' F4' 1.57(2) no
P1' F5' 1.58(2) no
P1' F6' 1.55(2) no
P3' F13' 1.58(2) no
P3' F14' 1.59(3) no
P3' F15' 1.558(19) no
P3' F16' 1.580(17) no
P3' F17' 1.572(19) no
P3' F18' 1.561(17) no
N1 C19 1.449(5) no
N1 C17 1.464(6) no
N1 C18 1.466(6) no
O1 C41 1.205(7) no
O2 C44 1.188(12) no
O2' C44' 1.19(5) no
C1 C14 1.411(6) no
C1 C2 1.417(7) no
C2 C3 1.388(8) no
C3 C4 1.404(6) no
C4 C11 1.407(6) no
C5 C6 1.419(6) no
C5 C12 1.394(5) no
C6 C7 1.403(7) no
C7 C8 1.419(6) no
C8 C13 1.408(6) no
C9 C13 1.521(5) no
C9 C15 1.554(5) no
C9 C14 1.500(6) no
C10 C16 1.554(6) no
C10 C11 1.517(6) no
C10 C12 1.517(5) no
C11 C14 1.410(6) no
C12 C13 1.409(6) no
C15 C18 1.513(6) no
C15 C16 1.560(6) no
C16 C17 1.541(6) no
C19 C20 1.504(6) no
C20 C25 1.409(6) no
C20 C21 1.405(6) no
C21 C22 1.415(7) no
C22 C23 1.408(8) no
C23 C24 1.389(7) no
C24 C25 1.413(7) no
C26 C30 1.412(8) no
C26 C27 1.404(7) no
C27 C28 1.411(6) no
C28 C29 1.418(7) no
C29 C30 1.406(7) no
C31 C35 1.410(7) no
C31 C32 1.403(6) no
C32 C33 1.409(7) no
C33 C34 1.416(7) no
C34 C35 1.424(7) no
C36 C37 1.417(16) no
C36 C40 1.407(18) no
C36' C37' 1.42(4) no
C36' C40' 1.41(4) no
C37 C38 1.420(15) no
C37' C38' 1.42(4) no
C38 C39 1.399(16) no
C38' C39' 1.40(4) no
C39 C40 1.418(18) no
C39' C40' 1.41(3) no
C1 H1 0.9500 no
C2 H2 0.9500 no
C3 H3 0.9500 no
C4 H4 0.9500 no
C5 H5 0.9500 no
C6 H6 0.9500 no
C7 H7 0.9500 no
C8 H8 0.9500 no
C9 H9 1.0000 no
C10 H10 1.0000 no
C15 H15 1.0000 no
C16 H16 1.0000 no
C17 H17B 0.9900 no
C17 H17A 0.9900 no
C18 H18B 0.9900 no
C18 H18A 0.9900 no
C19 H19B 0.9900 no
C19 H19A 0.9900 no
C21 H21 0.9500 no
C22 H22 0.9500 no
C23 H23 0.9500 no
C24 H24 0.9500 no
C25 H25 0.9500 no
C26 H26 0.9500 no
C27 H27 0.9500 no
C28 H28 0.9500 no
C29 H29 0.9500 no
C30 H30 0.9500 no
C31 H31 0.9500 no
C32 H32 0.9500 no
C33 H33 0.9500 no
C34 H34 0.9500 no
C35 H35 0.9500 no
C36 H36 0.9500 no
C36' H36' 0.9500 no
C37 H37 0.9500 no
C37' H37' 0.9500 no
C38 H38 0.9500 no
C38' H38' 0.9500 no
C39 H39 0.9500 no
C39' H39' 0.9500 no
C40 H40 0.9500 no
C40' H40' 0.9500 no
C41 C42 1.479(10) no
C41 C43 1.473(10) no
C42 H42B 0.9800 no
C42 H42C 0.9800 no
C42 H42A 0.9800 no
C43 H43B 0.9800 no
C43 H43A 0.9800 no
C43 H43C 0.9800 no
C44 C45 1.481(15) no
C44 C46 1.485(19) no
C45 H45B 0.9800 no
C45 H45C 0.9800 no
C45 H45A 0.9800 no
C46 H46B 0.9800 no
C46 H46C 0.9800 no
C46 H46A 0.9800 no
C44' C45' 1.49(6) no
C44' C46' 1.47(7) no
C45' H45D 0.9800 no
C45' H45E 0.9800 no
C45' H45F 0.9800 no
C46' H46D 0.9800 no
C46' H46E 0.9800 no
C46' H46F 0.9700 no

loop_
_geom_hbond_atom_site_label_D
_geom_hbond_atom_site_label_H
_geom_hbond_atom_site_label_A
_geom_hbond_site_symmetry_A
_geom_hbond_distance_DH
_geom_hbond_distance_HA
_geom_hbond_distance_DA
_geom_hbond_angle_DHA
_geom_hbond_publ_flag
C2 H2 O2 1_454 0.95 2.56 3.188(8) 124 yes
C3 H3 O2 1_454 0.95 2.58 3.197(7) 123 yes
C7 H7 F7 2_556 0.95 2.50 3.359(5) 150 yes
C8 H8 F9 4_454 0.95 2.42 3.302(6) 155 yes
C16 H16 O1 . 1.00 2.46 3.240(6) 134 yes
C18 H18A F12 4_454 0.99 2.52 3.398(5) 147 yes
C22 H22 F11 4_554 0.95 2.43 3.091(6) 127 yes
C27 H27 O2 1_455 0.95 2.50 3.141(9) 125 yes
C29 H29 F6 2_556 0.95 2.48 3.155(7) 128 yes
C43 H43C F4 4_554 0.98 2.31 3.287(9) 176 yes
C46' H46D Cg1 . 0.98 2.79 3.63(5) 160 yes
C32 H32 Cg2 3_566 0.95 2.43 3.669(5) 136 yes

loop_
_geom_torsion_atom_site_label_1
_geom_torsion_atom_site_label_2
_geom_torsion_atom_site_label_3
_geom_torsion_atom_site_label_4
_geom_torsion
_geom_torsion_publ_flag
C21 Ru1 C20 C19 -116.4(5) no
C21 Ru1 C20 C25 132.4(4) no
C22 Ru1 C20 C19 -146.2(4) no
C22 Ru1 C20 C21 -29.7(3) no
C22 Ru1 C20 C25 102.7(3) no
C23 Ru1 C20 C19 176.4(4) no
C23 Ru1 C20 C21 -67.2(3) no
C23 Ru1 C20 C25 65.3(3) no
C24 Ru1 C20 C19 140.0(4) no
C24 Ru1 C20 C21 -103.6(3) no
C24 Ru1 C20 C25 28.8(3) no
C25 Ru1 C20 C19 111.1(5) no
C25 Ru1 C20 C21 -132.4(4) no
C26 Ru1 C20 C19 -32.7(4) no
C26 Ru1 C20 C21 83.7(3) no
C26 Ru1 C20 C25 -143.9(3) no
C27 Ru1 C20 C19 7.0(4) no
C27 Ru1 C20 C21 123.4(3) no
C27 Ru1 C20 C25 -104.1(3) no
C28 Ru1 C20 C19 43.4(4) no
C28 Ru1 C20 C21 159.9(3) no
C28 Ru1 C20 C25 -67.7(3) no
C30 Ru1 C20 C19 -60.0(6) no
C30 Ru1 C20 C21 56.5(5) no
C30 Ru1 C20 C25 -171.1(4) no
C20 Ru1 C21 C22 -131.8(4) no
C22 Ru1 C21 C20 131.8(4) no
C23 Ru1 C21 C20 102.1(3) no
C23 Ru1 C21 C22 -29.7(3) no
C24 Ru1 C21 C20 65.6(3) no
C24 Ru1 C21 C22 -66.2(3) no
C25 Ru1 C21 C20 28.9(3) no
C25 Ru1 C21 C22 -102.9(3) no
C26 Ru1 C21 C20 -111.3(3) no
C26 Ru1 C21 C22 116.9(3) no
C27 Ru1 C21 C20 -73.4(3) no
C27 Ru1 C21 C22 154.9(3) no
C29 Ru1 C21 C20 -174.7(4) no
C29 Ru1 C21 C22 53.5(5) no
C30 Ru1 C21 C20 -150.2(3) no
C30 Ru1 C21 C22 78.1(3) no
C20 Ru1 C22 C21 29.1(3) no
C20 Ru1 C22 C23 -102.3(3) no
C21 Ru1 C22 C23 -131.4(4) no
C23 Ru1 C22 C21 131.4(4) no
C24 Ru1 C22 C21 102.8(3) no
C24 Ru1 C22 C23 -28.6(3) no
C25 Ru1 C22 C21 65.7(3) no
C25 Ru1 C22 C23 -65.7(3) no
C26 Ru1 C22 C21 -79.5(3) no
C26 Ru1 C22 C23 149.1(3) no
C27 Ru1 C22 C21 -54.5(5) no
C27 Ru1 C22 C23 174.1(4) no
C29 Ru1 C22 C21 -156.3(3) no
C29 Ru1 C22 C23 72.3(4) no
C30 Ru1 C22 C21 -118.6(3) no
C30 Ru1 C22 C23 110.0(3) no
C20 Ru1 C23 C22 66.5(3) no
C20 Ru1 C23 C24 -65.9(3) no
C21 Ru1 C23 C22 29.8(3) no
C21 Ru1 C23 C24 -102.7(3) no
C22 Ru1 C23 C24 -132.5(5) no
C24 Ru1 C23 C22 132.5(5) no
C25 Ru1 C23 C22 103.0(3) no
C25 Ru1 C23 C24 -29.5(3) no
C26 Ru1 C23 C22 -57.6(5) no
C26 Ru1 C23 C24 169.9(4) no
C28 Ru1 C23 C22 -161.0(3) no
C28 Ru1 C23 C24 66.5(4) no
C29 Ru1 C23 C22 -124.9(3) no
C29 Ru1 C23 C24 102.6(3) no
C30 Ru1 C23 C22 -85.3(3) no
C30 Ru1 C23 C24 142.3(3) no
C20 Ru1 C24 C23 103.2(3) no
C20 Ru1 C24 C25 -28.6(3) no
C21 Ru1 C24 C23 66.7(3) no
C21 Ru1 C24 C25 -65.0(3) no
C22 Ru1 C24 C23 29.3(3) no
C22 Ru1 C24 C25 -102.5(3) no
C23 Ru1 C24 C25 -131.8(5) no
C25 Ru1 C24 C23 131.8(5) no
C27 Ru1 C24 C23 -164.6(3) no
C27 Ru1 C24 C25 63.6(4) no
C28 Ru1 C24 C23 -131.6(3) no
C28 Ru1 C24 C25 96.6(3) no
C29 Ru1 C24 C23 -90.8(3) no
C29 Ru1 C24 C25 137.5(3) no
C30 Ru1 C24 C23 -60.8(5) no
C30 Ru1 C24 C25 167.4(3) no
C20 Ru1 C25 C24 132.8(4) no
C21 Ru1 C25 C20 -28.9(3) no
C21 Ru1 C25 C24 103.9(3) no
C22 Ru1 C25 C20 -66.4(3) no
C22 Ru1 C25 C24 66.4(3) no
C23 Ru1 C25 C20 -103.7(3) no
C23 Ru1 C25 C24 29.1(3) no
C24 Ru1 C25 C20 -132.8(4) no
C26 Ru1 C25 C20 59.7(4) no
C26 Ru1 C25 C24 -167.5(3) no
C27 Ru1 C25 C20 89.8(3) no
C27 Ru1 C25 C24 -137.4(3) no
C28 Ru1 C25 C20 130.5(3) no
C28 Ru1 C25 C24 -96.7(3) no
C29 Ru1 C25 C20 164.5(3) no
C29 Ru1 C25 C24 -62.7(4) no
C20 Ru1 C26 C27 84.6(3) no
C20 Ru1 C26 C30 -157.6(3) no
C21 Ru1 C26 C27 123.4(3) no
C21 Ru1 C26 C30 -118.8(3) no
C22 Ru1 C26 C27 162.6(3) no
C22 Ru1 C26 C30 -79.6(4) no
C23 Ru1 C26 C27 -160.8(3) no
C23 Ru1 C26 C30 -43.0(5) no
C25 Ru1 C26 C27 49.1(4) no
C25 Ru1 C26 C30 167.0(3) no
C27 Ru1 C26 C30 117.8(4) no
C28 Ru1 C26 C27 -37.8(3) no
C28 Ru1 C26 C30 80.0(3) no
C29 Ru1 C26 C27 -80.9(3) no
C29 Ru1 C26 C30 37.0(3) no
C30 Ru1 C26 C27 -117.8(4) no
C20 Ru1 C27 C26 -110.9(3) no
C20 Ru1 C27 C28 131.6(3) no
C21 Ru1 C27 C26 -73.7(3) no
C21 Ru1 C27 C28 168.8(2) no
C22 Ru1 C27 C26 -36.8(5) no
C22 Ru1 C27 C28 -154.2(4) no
C24 Ru1 C27 C26 174.0(3) no
C24 Ru1 C27 C28 56.6(4) no
C25 Ru1 C27 C26 -150.0(3) no
C25 Ru1 C27 C28 92.5(3) no
C26 Ru1 C27 C28 -117.5(4) no
C28 Ru1 C27 C26 117.5(4) no
C29 Ru1 C27 C26 79.6(3) no
C29 Ru1 C27 C28 -37.8(3) no
C30 Ru1 C27 C26 37.3(3) no
C30 Ru1 C27 C28 -80.1(3) no
C20 Ru1 C28 C27 -66.4(3) no
C20 Ru1 C28 C29 176.2(2) no
C23 Ru1 C28 C27 -177.5(3) no
C23 Ru1 C28 C29 65.1(3) no
C24 Ru1 C28 C27 -142.0(3) no
C24 Ru1 C28 C29 100.7(3) no
C25 Ru1 C28 C27 -102.4(3) no
C25 Ru1 C28 C29 140.2(3) no
C26 Ru1 C28 C27 37.4(3) no
C26 Ru1 C28 C29 -80.0(3) no
C27 Ru1 C28 C29 -117.4(4) no
C29 Ru1 C28 C27 117.4(4) no
C30 Ru1 C28 C27 79.8(3) no
C30 Ru1 C28 C29 -37.6(3) no
C21 Ru1 C29 C28 152.6(4) no
C21 Ru1 C29 C30 35.6(6) no
C22 Ru1 C29 C28 -170.5(3) no
C22 Ru1 C29 C30 72.5(4) no
C23 Ru1 C29 C28 -132.9(3) no
C23 Ru1 C29 C30 110.1(3) no
C24 Ru1 C29 C28 -94.0(3) no
C24 Ru1 C29 C30 149.0(3) no
C25 Ru1 C29 C28 -58.7(4) no
C25 Ru1 C29 C30 -175.7(3) no
C26 Ru1 C29 C28 80.0(3) no
C26 Ru1 C29 C30 -37.0(3) no
C27 Ru1 C29 C28 37.7(3) no
C27 Ru1 C29 C30 -79.3(3) no
C28 Ru1 C29 C30 -117.0(4) no
C30 Ru1 C29 C28 117.0(4) no
C20 Ru1 C30 C26 42.0(5) no
C20 Ru1 C30 C29 160.3(3) no
C21 Ru1 C30 C26 77.8(4) no
C21 Ru1 C30 C29 -163.8(3) no
C22 Ru1 C30 C26 116.8(3) no
C22 Ru1 C30 C29 -124.8(3) no
C23 Ru1 C30 C26 156.5(3) no
C23 Ru1 C30 C29 -85.1(3) no
C24 Ru1 C30 C26 -167.9(3) no
C24 Ru1 C30 C29 -49.5(5) no
C26 Ru1 C30 C29 118.4(5) no
C27 Ru1 C30 C26 -37.3(3) no
C27 Ru1 C30 C29 81.1(3) no
C28 Ru1 C30 C26 -80.2(3) no
C28 Ru1 C30 C29 38.2(3) no
C29 Ru1 C30 C26 -118.4(5) no
C6 Ru2 C5 C12 130.5(4) no
C7 Ru2 C5 C6 -29.2(2) no
C7 Ru2 C5 C12 101.3(3) no
C8 Ru2 C5 C6 -66.2(3) no
C8 Ru2 C5 C12 64.3(2) no
C12 Ru2 C5 C6 -130.5(4) no
C13 Ru2 C5 C6 -102.6(3) no
C13 Ru2 C5 C12 27.9(2) no
C31 Ru2 C5 C6 170.2(3) no
C31 Ru2 C5 C12 -59.3(4) no
C33 Ru2 C5 C6 63.2(3) no
C33 Ru2 C5 C12 -166.4(2) no
C34 Ru2 C5 C6 99.2(3) no
C34 Ru2 C5 C12 -130.3(2) no
C35 Ru2 C5 C6 140.1(3) no
C35 Ru2 C5 C12 -89.4(3) no
C5 Ru2 C6 C7 -131.9(4) no
C7 Ru2 C6 C5 131.9(4) no
C8 Ru2 C6 C5 103.1(3) no
C8 Ru2 C6 C7 -28.8(2) no
C12 Ru2 C6 C5 29.6(2) no
C12 Ru2 C6 C7 -102.3(3) no
C13 Ru2 C6 C5 66.1(2) no
C13 Ru2 C6 C7 -65.8(2) no
C32 Ru2 C6 C5 -168.0(3) no
C32 Ru2 C6 C7 60.1(3) no
C33 Ru2 C6 C5 -135.7(2) no
C33 Ru2 C6 C7 92.4(3) no
C34 Ru2 C6 C5 -95.2(3) no
C34 Ru2 C6 C7 132.9(2) no
C35 Ru2 C6 C5 -63.9(3) no
C35 Ru2 C6 C7 164.2(3) no
C5 Ru2 C7 C6 29.4(2) no
C5 Ru2 C7 C8 -103.6(3) no
C6 Ru2 C7 C8 -133.0(4) no
C8 Ru2 C7 C6 133.0(4) no
C12 Ru2 C7 C6 66.0(2) no
C12 Ru2 C7 C8 -67.0(3) no
C13 Ru2 C7 C6 102.9(3) no
C13 Ru2 C7 C8 -30.1(2) no
C31 Ru2 C7 C6 -168.3(3) no
C31 Ru2 C7 C8 58.7(4) no
C32 Ru2 C7 C6 -140.3(2) no
C32 Ru2 C7 C8 86.7(3) no
C33 Ru2 C7 C6 -100.3(3) no
C33 Ru2 C7 C8 126.7(3) no
C34 Ru2 C7 C6 -67.0(3) no
C34 Ru2 C7 C8 160.0(3) no
C5 Ru2 C8 C7 65.6(3) no
C5 Ru2 C8 C13 -64.7(3) no
C6 Ru2 C8 C7 28.6(2) no
C6 Ru2 C8 C13 -101.7(3) no
C7 Ru2 C8 C13 -130.2(4) no
C12 Ru2 C8 C7 101.2(3) no
C12 Ru2 C8 C13 -29.0(2) no
C13 Ru2 C8 C7 130.2(4) no
C31 Ru2 C8 C7 -145.1(3) no
C31 Ru2 C8 C13 84.7(3) no
C32 Ru2 C8 C7 -106.4(3) no
C32 Ru2 C8 C13 123.4(3) no
C33 Ru2 C8 C7 -70.1(3) no
C33 Ru2 C8 C13 159.7(2) no
C35 Ru2 C8 C7 -168.6(3) no
C35 Ru2 C8 C13 61.2(4) no
C5 Ru2 C12 C10 -122.6(5) no
C5 Ru2 C12 C13 134.3(4) no
C6 Ru2 C12 C5 -30.4(2) no
C6 Ru2 C12 C10 -153.0(5) no
C6 Ru2 C12 C13 103.9(3) no
C7 Ru2 C12 C5 -67.5(3) no
C7 Ru2 C12 C10 169.9(4) no
C7 Ru2 C12 C13 66.8(3) no
C8 Ru2 C12 C5 -105.1(3) no
C8 Ru2 C12 C10 132.3(4) no
C8 Ru2 C12 C13 29.2(2) no
C13 Ru2 C12 C5 -134.3(4) no
C13 Ru2 C12 C10 103.1(5) no
C31 Ru2 C12 C5 146.9(3) no
C31 Ru2 C12 C10 24.2(5) no
C31 Ru2 C12 C13 -78.9(3) no
C32 Ru2 C12 C5 176.6(3) no
C32 Ru2 C12 C10 53.9(6) no
C32 Ru2 C12 C13 -49.2(5) no
C34 Ru2 C12 C5 68.0(3) no
C34 Ru2 C12 C10 -54.6(5) no
C34 Ru2 C12 C13 -157.8(2) no
C35 Ru2 C12 C5 106.5(3) no
C35 Ru2 C12 C10 -16.1(5) no
C35 Ru2 C12 C13 -119.2(3) no
C5 Ru2 C13 C8 104.5(3) no
C5 Ru2 C13 C9 -133.3(4) no
C5 Ru2 C13 C12 -27.6(2) no
C6 Ru2 C13 C8 67.3(3) no
C6 Ru2 C13 C9 -170.5(4) no
C6 Ru2 C13 C12 -64.8(3) no
C7 Ru2 C13 C8 30.4(3) no
C7 Ru2 C13 C9 152.6(4) no
C7 Ru2 C13 C12 -101.7(3) no
C8 Ru2 C13 C9 122.2(5) no
C8 Ru2 C13 C12 -132.1(4) no
C12 Ru2 C13 C8 132.1(4) no
C12 Ru2 C13 C9 -105.7(4) no
C31 Ru2 C13 C8 -110.6(3) no
C31 Ru2 C13 C9 11.6(4) no
C31 Ru2 C13 C12 117.3(3) no
C32 Ru2 C13 C8 -72.0(3) no
C32 Ru2 C13 C9 50.3(4) no
C32 Ru2 C13 C12 156.0(2) no
C33 Ru2 C13 C8 -47.3(5) no
C33 Ru2 C13 C9 74.9(6) no
C33 Ru2 C13 C12 -179.4(4) no
C34 Ru2 C13 C8 -171.3(4) no
C34 Ru2 C13 C9 -49.1(7) no
C34 Ru2 C13 C12 56.6(5) no
C35 Ru2 C13 C8 -148.9(3) no
C35 Ru2 C13 C9 -26.7(4) no
C35 Ru2 C13 C12 79.0(3) no
C5 Ru2 C31 C32 -165.3(3) no
C5 Ru2 C31 C35 -47.6(4) no
C7 Ru2 C31 C32 45.4(4) no
C7 Ru2 C31 C35 163.2(3) no
C8 Ru2 C31 C32 81.0(3) no
C8 Ru2 C31 C35 -161.3(3) no
C12 Ru2 C31 C32 158.3(3) no
C12 Ru2 C31 C35 -83.9(3) no
C13 Ru2 C31 C32 120.1(3) no
C13 Ru2 C31 C35 -122.2(3) no
C32 Ru2 C31 C35 117.8(4) no
C33 Ru2 C31 C32 -37.3(3) no
C33 Ru2 C31 C35 80.5(3) no
C34 Ru2 C31 C32 -80.0(3) no
C34 Ru2 C31 C35 37.8(3) no
C35 Ru2 C31 C32 -117.8(4) no
C6 Ru2 C32 C31 173.0(3) no
C6 Ru2 C32 C33 54.8(4) no
C7 Ru2 C32 C31 -152.6(3) no
C7 Ru2 C32 C33 89.2(3) no
C8 Ru2 C32 C31 -113.4(3) no
C8 Ru2 C32 C33 128.3(3) no
C12 Ru2 C32 C31 -44.4(5) no
C12 Ru2 C32 C33 -162.6(3) no
C13 Ru2 C32 C31 -76.9(3) no
C13 Ru2 C32 C33 164.9(2) no
C31 Ru2 C32 C33 -118.2(4) no
C33 Ru2 C32 C31 118.2(4) no
C34 Ru2 C32 C31 80.2(3) no
C34 Ru2 C32 C33 -38.0(3) no
C35 Ru2 C32 C31 37.3(3) no
C35 Ru2 C32 C33 -80.9(3) no
C5 Ru2 C33 C32 -178.9(2) no
C5 Ru2 C33 C34 64.3(3) no
C6 Ru2 C33 C32 -143.7(3) no
C6 Ru2 C33 C34 99.5(3) no
C7 Ru2 C33 C32 -104.6(3) no
C7 Ru2 C33 C34 138.6(3) no
C8 Ru2 C33 C32 -67.9(3) no
C8 Ru2 C33 C34 175.3(2) no
C13 Ru2 C33 C32 -35.0(5) no
C13 Ru2 C33 C34 -151.8(4) no
C31 Ru2 C33 C32 37.0(3) no
C31 Ru2 C33 C34 -79.8(3) no
C32 Ru2 C33 C34 -116.8(4) no
C34 Ru2 C33 C32 116.8(4) no
C35 Ru2 C33 C32 79.2(3) no
C35 Ru2 C33 C34 -37.6(3) no
C5 Ru2 C34 C33 -135.1(2) no
C5 Ru2 C34 C35 107.2(3) no
C6 Ru2 C34 C33 -95.1(3) no
C6 Ru2 C34 C35 147.2(3) no
C7 Ru2 C34 C33 -58.5(3) no
C7 Ru2 C34 C35 -176.2(3) no
C12 Ru2 C34 C33 -170.9(2) no
C12 Ru2 C34 C35 71.4(3) no
C13 Ru2 C34 C33 148.8(4) no
C13 Ru2 C34 C35 31.1(6) no
C31 Ru2 C34 C33 80.3(3) no
C31 Ru2 C34 C35 -37.3(3) no
C32 Ru2 C34 C33 38.0(3) no
C32 Ru2 C34 C35 -79.7(3) no
C33 Ru2 C34 C35 -117.7(4) no
C35 Ru2 C34 C33 117.7(4) no
C5 Ru2 C35 C31 153.3(2) no
C5 Ru2 C35 C34 -89.2(3) no
C6 Ru2 C35 C31 -169.4(3) no
C6 Ru2 C35 C34 -51.9(4) no
C8 Ru2 C35 C31 35.7(5) no
C8 Ru2 C35 C34 153.2(3) no
C12 Ru2 C35 C31 114.0(3) no
C12 Ru2 C35 C34 -128.5(3) no
C13 Ru2 C35 C31 75.1(3) no
C13 Ru2 C35 C34 -167.4(3) no
C31 Ru2 C35 C34 117.5(4) no
C32 Ru2 C35 C31 -37.3(3) no
C32 Ru2 C35 C34 80.2(3) no
C33 Ru2 C35 C31 -80.0(3) no
C33 Ru2 C35 C34 37.5(3) no
C34 Ru2 C35 C31 -117.5(4) no
C2 Ru3 C1 C14 -130.0(4) no
C3 Ru3 C1 C2 29.2(3) no
C3 Ru3 C1 C14 -100.8(3) no
C4 Ru3 C1 C2 66.2(3) no
C4 Ru3 C1 C14 -63.8(3) no
C11 Ru3 C1 C2 102.3(3) no
C11 Ru3 C1 C14 -27.8(2) no
C14 Ru3 C1 C2 130.0(4) no
C36 Ru3 C1 C2 -162.2(5) no
C36 Ru3 C1 C14 67.8(5) no
C38 Ru3 C1 C2 -52.7(6) no
C38 Ru3 C1 C14 177.3(5) no
C39 Ru3 C1 C2 -86.8(4) no
C39 Ru3 C1 C14 143.2(4) no
C40 Ru3 C1 C2 -128.3(5) no
C40 Ru3 C1 C14 101.7(5) no
C1 Ru3 C2 C3 131.9(4) no
C3 Ru3 C2 C1 -131.9(4) no
C4 Ru3 C2 C1 -103.0(3) no
C4 Ru3 C2 C3 28.9(2) no
C11 Ru3 C2 C1 -66.1(3) no
C11 Ru3 C2 C3 65.9(3) no
C14 Ru3 C2 C1 -29.9(2) no
C14 Ru3 C2 C3 102.0(3) no
C37 Ru3 C2 C1 173.1(4) no
C37 Ru3 C2 C3 -54.9(5) no
C38 Ru3 C2 C1 146.5(4) no
C38 Ru3 C2 C3 -81.6(4) no
C39 Ru3 C2 C1 107.0(4) no
C39 Ru3 C2 C3 -121.1(4) no
C40 Ru3 C2 C1 73.5(5) no
C40 Ru3 C2 C3 -154.5(5) no
C1 Ru3 C3 C2 -29.5(2) no
C1 Ru3 C3 C4 103.2(3) no
C2 Ru3 C3 C4 132.8(4) no
C4 Ru3 C3 C2 -132.8(4) no
C11 Ru3 C3 C2 -102.6(3) no
C11 Ru3 C3 C4 30.2(3) no
C14 Ru3 C3 C2 -66.4(3) no
C14 Ru3 C3 C4 66.4(3) no
C36 Ru3 C3 C2 165.9(5) no
C36 Ru3 C3 C4 -61.3(5) no
C37 Ru3 C3 C2 147.3(4) no
C37 Ru3 C3 C4 -80.0(4) no
C38 Ru3 C3 C2 109.6(4) no
C38 Ru3 C3 C4 -117.7(4) no
C39 Ru3 C3 C2 74.6(4) no
C39 Ru3 C3 C4 -152.6(4) no
C40 Ru3 C3 C2 66.2(10) no
C40 Ru3 C3 C4 -161.0(9) no
C1 Ru3 C4 C3 -66.1(3) no
C1 Ru3 C4 C11 63.9(3) no
C2 Ru3 C4 C3 -28.8(3) no
C2 Ru3 C4 C11 101.2(3) no
C3 Ru3 C4 C11 130.0(4) no
C11 Ru3 C4 C3 -130.0(4) no
C14 Ru3 C4 C3 -101.9(3) no
C14 Ru3 C4 C11 28.1(2) no
C36 Ru3 C4 C3 149.6(4) no
C36 Ru3 C4 C11 -80.5(4) no
C37 Ru3 C4 C3 113.5(4) no
C37 Ru3 C4 C11 -116.5(4) no
C38 Ru3 C4 C3 74.7(4) no
C38 Ru3 C4 C11 -155.3(4) no
C39 Ru3 C4 C3 54.2(7) no
C39 Ru3 C4 C11 -175.8(6) no
C1 Ru3 C11 C4 -105.4(3) no
C1 Ru3 C11 C10 133.2(5) no
C1 Ru3 C11 C14 28.0(2) no
C2 Ru3 C11 C4 -67.8(3) no
C2 Ru3 C11 C10 170.9(5) no
C2 Ru3 C11 C14 65.6(3) no
C3 Ru3 C11 C4 -30.6(3) no
C3 Ru3 C11 C10 -152.0(5) no
C3 Ru3 C11 C14 102.8(3) no
C4 Ru3 C11 C10 -121.4(6) no
C4 Ru3 C11 C14 133.4(4) no
C14 Ru3 C11 C4 -133.4(4) no
C14 Ru3 C11 C10 105.3(5) no
C36 Ru3 C11 C4 118.4(5) no
C36 Ru3 C11 C10 -3.0(6) no
C36 Ru3 C11 C14 -108.2(4) no
C37 Ru3 C11 C4 77.2(4) no
C37 Ru3 C11 C10 -44.2(6) no
C37 Ru3 C11 C14 -149.5(4) no
C38 Ru3 C11 C4 44.1(6) no
C38 Ru3 C11 C10 -77.3(7) no
C38 Ru3 C11 C14 177.4(5) no
C40 Ru3 C11 C4 154.9(5) no
C40 Ru3 C11 C10 33.5(7) no
C40 Ru3 C11 C14 -71.8(5) no
C1 Ru3 C14 C9 121.6(5) no
C1 Ru3 C14 C11 -134.0(4) no
C2 Ru3 C14 C1 30.8(3) no
C2 Ru3 C14 C9 152.4(4) no
C2 Ru3 C14 C11 -103.2(3) no
C3 Ru3 C14 C1 68.1(3) no
C3 Ru3 C14 C9 -170.3(4) no
C3 Ru3 C14 C11 -66.0(3) no
C4 Ru3 C14 C1 105.6(3) no
C4 Ru3 C14 C9 -132.8(4) no
C4 Ru3 C14 C11 -28.5(2) no
C11 Ru3 C14 C1 134.0(4) no
C11 Ru3 C14 C9 -104.4(5) no
C36 Ru3 C14 C1 -137.3(5) no
C36 Ru3 C14 C9 -15.7(6) no
C36 Ru3 C14 C11 88.7(5) no
C37 Ru3 C14 C1 -173.5(4) no
C37 Ru3 C14 C9 -51.8(6) no
C37 Ru3 C14 C11 52.5(5) no
C39 Ru3 C14 C1 -57.1(5) no
C39 Ru3 C14 C9 64.5(6) no
C39 Ru3 C14 C11 168.9(5) no
C40 Ru3 C14 C1 -95.2(4) no
C40 Ru3 C14 C9 26.4(6) no
C40 Ru3 C14 C11 130.8(4) no
C1 Ru3 C36 C37 174.4(5) no
C1 Ru3 C36 C40 57.2(7) no
C3 Ru3 C36 C37 -28.0(8) no
C3 Ru3 C36 C40 -145.2(7) no
C4 Ru3 C36 C37 -68.0(6) no
C4 Ru3 C36 C40 174.9(6) no
C11 Ru3 C36 C37 -107.4(5) no
C11 Ru3 C36 C40 135.4(6) no
C14 Ru3 C36 C37 -147.0(5) no
C14 Ru3 C36 C40 95.9(6) no
C37 Ru3 C36 C40 -117.2(8) no
C38 Ru3 C36 C37 37.2(6) no
C38 Ru3 C36 C40 -80.0(7) no
C39 Ru3 C36 C37 79.5(6) no
C39 Ru3 C36 C40 -37.7(6) no
C40 Ru3 C36 C37 117.2(8) no
C2 Ru3 C37 C36 -161.1(5) no
C2 Ru3 C37 C38 -42.6(8) no
C3 Ru3 C37 C36 165.6(5) no
C3 Ru3 C37 C38 -76.0(6) no
C4 Ru3 C37 C36 127.3(5) no
C4 Ru3 C37 C38 -114.3(6) no
C11 Ru3 C37 C36 90.1(6) no
C11 Ru3 C37 C38 -151.5(6) no
C14 Ru3 C37 C36 58.1(7) no
C14 Ru3 C37 C38 176.5(5) no
C36 Ru3 C37 C38 118.4(8) no
C38 Ru3 C37 C36 -118.4(8) no
C39 Ru3 C37 C36 -80.5(6) no
C39 Ru3 C37 C38 37.9(6) no
C40 Ru3 C37 C36 -37.6(6) no
C40 Ru3 C37 C38 80.9(7) no
C1 Ru3 C38 C37 -174.1(4) no
C1 Ru3 C38 C39 -57.7(8) no
C2 Ru3 C38 C37 154.4(5) no
C2 Ru3 C38 C39 -89.2(6) no
C3 Ru3 C38 C37 116.5(5) no
C3 Ru3 C38 C39 -127.0(6) no
C4 Ru3 C38 C37 79.6(6) no
C4 Ru3 C38 C39 -163.9(5) no
C11 Ru3 C38 C37 51.9(8) no
C11 Ru3 C38 C39 168.4(5) no
C36 Ru3 C38 C37 -37.0(6) no
C36 Ru3 C38 C39 79.4(7) no
C37 Ru3 C38 C39 116.5(8) no
C39 Ru3 C38 C37 -116.5(8) no
C40 Ru3 C38 C37 -79.2(6) no
C40 Ru3 C38 C39 37.3(7) no
C1 Ru3 C39 C38 143.5(5) no
C1 Ru3 C39 C40 -98.1(6) no
C2 Ru3 C39 C38 103.9(6) no
C2 Ru3 C39 C40 -137.7(6) no
C3 Ru3 C39 C38 66.4(6) no
C3 Ru3 C39 C40 -175.2(5) no
C4 Ru3 C39 C38 31.0(10) no
C4 Ru3 C39 C40 149.4(6) no
C14 Ru3 C39 C38 176.6(4) no
C14 Ru3 C39 C40 -65.0(8) no
C36 Ru3 C39 C38 -81.1(7) no
C36 Ru3 C39 C40 37.3(7) no
C37 Ru3 C39 C38 -38.4(6) no
C37 Ru3 C39 C40 80.1(7) no
C38 Ru3 C39 C40 118.4(9) no
C40 Ru3 C39 C38 -118.4(9) no
C1 Ru3 C40 C36 -143.8(5) no
C1 Ru3 C40 C39 98.7(6) no
C2 Ru3 C40 C36 176.6(4) no
C2 Ru3 C40 C39 59.1(7) no
C3 Ru3 C40 C36 129.2(9) no
C3 Ru3 C40 C39 11.7(13) no
C11 Ru3 C40 C36 -65.0(7) no
C11 Ru3 C40 C39 177.4(5) no
C14 Ru3 C40 C36 -103.5(6) no
C14 Ru3 C40 C39 138.9(5) no
C36 Ru3 C40 C39 -117.6(9) no
C37 Ru3 C40 C36 37.8(6) no
C37 Ru3 C40 C39 -79.7(7) no
C38 Ru3 C40 C36 80.7(6) no
C38 Ru3 C40 C39 -36.9(6) no
C39 Ru3 C40 C36 117.6(9) no
C18 N1 C17 C16 38.7(4) no
C19 N1 C17 C16 159.1(3) no
C17 N1 C18 C15 -39.4(4) no
C19 N1 C18 C15 -162.5(3) no
C17 N1 C19 C20 73.0(5) no
C18 N1 C19 C20 -169.6(4) no
Ru3 C1 C2 C3 -55.2(4) no
C14 C1 C2 Ru3 57.0(3) no
C14 C1 C2 C3 1.8(6) no
Ru3 C1 C14 C9 -130.6(4) no
Ru3 C1 C14 C11 51.8(3) no
C2 C1 C14 Ru3 -54.8(3) no
C2 C1 C14 C9 174.6(4) no
C2 C1 C14 C11 -3.1(6) no
Ru3 C2 C3 C4 -54.3(4) no
C1 C2 C3 Ru3 55.8(4) no
C1 C2 C3 C4 1.5(7) no
Ru3 C3 C4 C11 -57.3(3) no
C2 C3 C4 Ru3 53.9(4) no
C2 C3 C4 C11 -3.4(6) no
Ru3 C4 C11 C10 130.1(4) no
Ru3 C4 C11 C14 -53.6(3) no
C3 C4 C11 Ru3 55.7(3) no
C3 C4 C11 C10 -174.2(4) no
C3 C4 C11 C14 2.1(6) no
Ru2 C5 C6 C7 54.9(4) no
C12 C5 C6 Ru2 -55.9(3) no
C12 C5 C6 C7 -1.1(6) no
Ru2 C5 C12 C10 132.0(4) no
Ru2 C5 C12 C13 -52.1(4) no
C6 C5 C12 Ru2 55.0(3) no
C6 C5 C12 C10 -173.0(4) no
C6 C5 C12 C13 2.9(6) no
Ru2 C6 C7 C8 53.8(4) no
C5 C6 C7 Ru2 -55.1(4) no
C5 C6 C7 C8 -1.3(6) no
Ru2 C7 C8 C13 55.5(3) no
C6 C7 C8 Ru2 -53.7(4) no
C6 C7 C8 C13 1.8(6) no
Ru2 C8 C13 C9 -129.5(4) no
Ru2 C8 C13 C12 55.2(4) no
C7 C8 C13 Ru2 -55.2(3) no
C7 C8 C13 C9 175.3(4) no
C7 C8 C13 C12 0.0(6) no
C14 C9 C13 Ru2 33.1(5) no
C14 C9 C13 C8 130.6(4) no
C14 C9 C13 C12 -53.8(4) no
C15 C9 C13 Ru2 148.5(3) no
C15 C9 C13 C8 -114.1(4) no
C15 C9 C13 C12 61.6(4) no
C13 C9 C14 Ru3 140.4(3) no
C13 C9 C14 C1 -123.1(4) no
C13 C9 C14 C11 54.7(4) no
C15 C9 C14 Ru3 27.1(5) no
C15 C9 C14 C1 123.6(4) no
C15 C9 C14 C11 -58.6(4) no
C13 C9 C15 C16 -57.4(4) no
C13 C9 C15 C18 60.3(4) no
C14 C9 C15 C16 57.2(4) no
C14 C9 C15 C18 174.8(3) no
C12 C10 C11 Ru3 -142.9(4) no
C12 C10 C11 C4 121.0(4) no
C12 C10 C11 C14 -55.5(4) no
C16 C10 C11 Ru3 -29.2(6) no
C16 C10 C11 C4 -125.3(4) no
C16 C10 C11 C14 58.2(4) no
C11 C10 C12 Ru2 -28.5(5) no
C11 C10 C12 C5 -127.6(4) no
C11 C10 C12 C13 56.2(5) no
C16 C10 C12 Ru2 -144.1(3) no
C16 C10 C12 C5 116.8(5) no
C16 C10 C12 C13 -59.4(4) no
C11 C10 C16 C15 -55.2(4) no
C11 C10 C16 C17 -171.7(4) no
C12 C10 C16 C15 59.0(4) no
C12 C10 C16 C17 -57.6(5) no
Ru3 C11 C14 C1 -51.0(3) no
Ru3 C11 C14 C9 131.0(3) no
C4 C11 C14 Ru3 52.2(3) no
C4 C11 C14 C1 1.1(6) no
C4 C11 C14 C9 -176.8(3) no
C10 C11 C14 Ru3 -131.1(3) no
C10 C11 C14 C1 177.9(3) no
C10 C11 C14 C9 -0.1(4) no
Ru2 C12 C13 C8 -54.7(3) no
Ru2 C12 C13 C9 129.5(3) no
C5 C12 C13 Ru2 52.3(4) no
C5 C12 C13 C8 -2.4(6) no
C5 C12 C13 C9 -178.3(4) no
C10 C12 C13 Ru2 -131.3(3) no
C10 C12 C13 C8 174.1(4) no
C10 C12 C13 C9 -1.8(5) no
C9 C15 C16 C10 -1.1(4) no
C9 C15 C16 C17 122.6(3) no
C18 C15 C16 C10 -124.6(3) no
C18 C15 C16 C17 -0.9(4) no
C9 C15 C18 N1 -96.0(4) no
C16 C15 C18 N1 24.2(4) no
C10 C16 C17 N1 97.0(4) no
C15 C16 C17 N1 -22.7(4) no
N1 C19 C20 Ru1 108.0(4) no
N1 C19 C20 C21 17.9(6) no
N1 C19 C20 C25 -164.7(4) no
Ru1 C20 C21 C22 54.1(4) no
C19 C20 C21 Ru1 124.9(4) no
C19 C20 C21 C22 179.0(4) no
C25 C20 C21 Ru1 -52.6(4) no
C25 C20 C21 C22 1.5(7) no
Ru1 C20 C25 C24 -54.2(4) no
C19 C20 C25 Ru1 -125.3(4) no
C19 C20 C25 C24 -179.4(4) no
C21 C20 C25 Ru1 52.3(4) no
C21 C20 C25 C24 -1.9(7) no
Ru1 C21 C22 C23 55.7(4) no
C20 C21 C22 Ru1 -55.6(4) no
C20 C21 C22 C23 0.1(7) no
Ru1 C22 C23 C24 54.3(4) no
C21 C22 C23 Ru1 -55.7(4) no
C21 C22 C23 C24 -1.4(8) no
Ru1 C23 C24 C25 54.5(4) no
C22 C23 C24 Ru1 -53.4(4) no
C22 C23 C24 C25 1.1(8) no
Ru1 C24 C25 C20 54.8(4) no
C23 C24 C25 Ru1 -54.2(4) no
C23 C24 C25 C20 0.6(7) no
Ru1 C26 C27 C28 61.5(3) no
C30 C26 C27 Ru1 -62.0(4) no
C30 C26 C27 C28 -0.5(6) no
Ru1 C26 C30 C29 -60.7(4) no
C27 C26 C30 Ru1 61.5(4) no
C27 C26 C30 C29 0.8(6) no
Ru1 C27 C28 C29 62.2(3) no
C26 C27 C28 Ru1 -62.2(4) no
C26 C27 C28 C29 -0.1(5) no
Ru1 C28 C29 C30 62.8(3) no
C27 C28 C29 Ru1 -62.2(3) no
C27 C28 C29 C30 0.6(5) no
Ru1 C29 C30 C26 61.0(4) no
C28 C29 C30 Ru1 -61.8(3) no
C28 C29 C30 C26 -0.8(6) no
Ru2 C31 C32 C33 61.9(3) no
C35 C31 C32 Ru2 -61.6(3) no
C35 C31 C32 C33 0.3(5) no
Ru2 C31 C35 C34 -61.8(3) no
C32 C31 C35 Ru2 61.1(3) no
C32 C31 C35 C34 -0.7(5) no
Ru2 C32 C33 C34 62.7(3) no
C31 C32 C33 Ru2 -62.4(3) no
C31 C32 C33 C34 0.3(5) no
Ru2 C33 C34 C35 61.5(3) no
C32 C33 C34 Ru2 -62.2(3) no
C32 C33 C34 C35 -0.7(5) no
Ru2 C34 C35 C31 62.0(3) no
C33 C34 C35 Ru2 -61.1(3) no
C33 C34 C35 C31 0.8(5) no
Ru3 C36 C37 C38 -60.9(6) no
C40 C36 C37 Ru3 62.1(5) no
C40 C36 C37 C38 1.2(9) no
Ru3 C36 C40 C39 61.3(6) no
C37 C36 C40 Ru3 -62.0(5) no
C37 C36 C40 C39 -0.7(9) no
Ru3 C37 C38 C39 -62.4(7) no
C36 C37 C38 Ru3 61.3(6) no
C36 C37 C38 C39 -1.2(11) no
Ru3 C38 C39 C40 -61.9(7) no
C37 C38 C39 Ru3 62.6(7) no
C37 C38 C39 C40 0.8(12) no
Ru3 C39 C40 C36 -61.8(6) no
C38 C39 C40 Ru3 61.7(8) no
C38 C39 C40 C36 -0.1(11) no
